data_4337978
loop_
_publ_author_name
'Ciabatti, Iacopo'
'Femoni, Cristina'
'Hayatifar, Mohammad'
'Iapalucci, Maria Carmela'
'Longoni, Giuliano'
'Pinzino, Calogero'
'Solmi, Matilde Valeria'
'Zacchini, Stefano'

_publ_section_title
;
 The Redox Chemistry of [Co6C(CO)15](2-): A Synthetic Route to New
 Co-Carbide Carbonyl Clusters.
;
_journal_issue 7
_journal_name_full 'Inorganic chemistry'
_journal_page_first 3818
_journal_paper_doi 10.1021/ic500161e
_journal_volume 53
_journal_year 2014
_chemical_formula_sum 'C35 H16 Co11 N O23'
_chemical_formula_weight 1466.72
_chemical_name_systematic
; 
 ? 
;
_space_group_IT_number 14
_symmetry_cell_setting monoclinic
_symmetry_space_group_name_Hall '-P 2ybc'
_symmetry_space_group_name_H-M 'P 1 21/c 1'
_atom_sites_solution_hydrogens geom
_atom_sites_solution_primary direct
_atom_sites_solution_secondary difmap
_audit_creation_method SHELXL-97
_cell_angle_alpha 90.00
_cell_angle_beta 90.568(4)
_cell_angle_gamma 90.00
_cell_formula_units_Z 4
_cell_length_a 9.790(3)
_cell_length_b 12.275(4)
_cell_length_c 37.754(12)
_cell_measurement_reflns_used 9940
_cell_measurement_temperature 293(2)
_cell_measurement_theta_max 27.150
_cell_measurement_theta_min 2.334
_cell_volume 4537(2)
_computing_cell_refinement 'APEX2 (Bruker AXS, 2006)'
_computing_data_collection 'APEX2 (Bruker AXS, 2006)'
_computing_data_reduction 'SAINT (Bruker AXS, 2004)'
_computing_molecular_graphics 'SCHAKAL99 (Keller, 1999)'
_computing_publication_material 'XCIF (Bruker AXS, 2001)'
_computing_structure_refinement 'SHELXL-97 (Sheldrick, 1997)'
_computing_structure_solution 'SHELXS-97 (Sheldrick, 1990)'
_diffrn_ambient_temperature 293(2)
_diffrn_measured_fraction_theta_full 0.992
_diffrn_measured_fraction_theta_max 0.992
_diffrn_measurement_device_type 'CCD area detector'
_diffrn_measurement_method 'phi and omega scans'
_diffrn_radiation_monochromator graphite
_diffrn_radiation_source 'fine-focus sealed tube'
_diffrn_radiation_type MoK\a
_diffrn_radiation_wavelength 0.71073
_diffrn_reflns_av_R_equivalents 0.0614
_diffrn_reflns_av_unetI/netI 0.0444
_diffrn_reflns_limit_h_max 11
_diffrn_reflns_limit_h_min -11
_diffrn_reflns_limit_k_max 14
_diffrn_reflns_limit_k_min -14
_diffrn_reflns_limit_l_max 44
_diffrn_reflns_limit_l_min -44
_diffrn_reflns_number 40049
_diffrn_reflns_theta_full 25.03
_diffrn_reflns_theta_max 25.03
_diffrn_reflns_theta_min 1.08
_exptl_absorpt_coefficient_mu 3.993
_exptl_absorpt_correction_T_max 0.5675
_exptl_absorpt_correction_T_min 0.4475
_exptl_absorpt_correction_type empirical
_exptl_absorpt_process_details
;
 Data were corrected for Lorentz polarization and absorption
 effects (empirical absorption corrections SADABS).
 R(int) = 0.1619 (selected reflections only, before parameter refinement)
 R(int) = 0.0833 (selected reflections only, after parameter refinement)
;
_exptl_crystal_colour dark-brown
_exptl_crystal_density_diffrn 2.147
_exptl_crystal_density_method 'not measured'
_exptl_crystal_description plate
_exptl_crystal_F_000 2856
_exptl_crystal_size_max 0.24
_exptl_crystal_size_mid 0.21
_exptl_crystal_size_min 0.16
_refine_diff_density_max 1.191
_refine_diff_density_min -0.953
_refine_diff_density_rms 0.168
_refine_ls_extinction_method none
_refine_ls_goodness_of_fit_ref 1.033
_refine_ls_hydrogen_treatment constr
_refine_ls_matrix_type full
_refine_ls_number_parameters 670
_refine_ls_number_reflns 7977
_refine_ls_number_restraints 153
_refine_ls_restrained_S_all 1.030
_refine_ls_R_factor_all 0.0884
_refine_ls_R_factor_gt 0.0822
_refine_ls_shift/su_max 0.000
_refine_ls_shift/su_mean 0.000
_refine_ls_structure_factor_coef Fsqd
_refine_ls_weighting_details 'calc w=1/[\s^2^(Fo^2^)+(0.1198P)^2^+101.5965P] where P=(Fo^2^+2Fc^2^)/3'
_refine_ls_weighting_scheme calc
_refine_ls_wR_factor_gt 0.2402
_refine_ls_wR_factor_ref 0.2494
_reflns_number_gt 7341
_reflns_number_total 7977
_reflns_threshold_expression >2sigma(I)
_cod_data_source_file ic500161e_si_001.cif
_cod_data_source_block 6_[TMBA][Co11C2(CO)23]
_cod_depositor_comments 'Adding full bibliography for 4337973--4337985.cif.'
_cod_original_cell_volume 4537(3)
_cod_original_sg_symbol_H-M P2(1)/c
_cod_database_code 4337978

loop_
_symmetry_equiv_pos_as_xyz
'x, y, z'
'-x, y+1/2, -z+1/2'
'-x, -y, -z'
'x, -y-1/2, z-1/2'

loop_
_atom_site_label
_atom_site_type_symbol
_atom_site_fract_x
_atom_site_fract_y
_atom_site_fract_z
_atom_site_U_iso_or_equiv
_atom_site_adp_type
_atom_site_occupancy
_atom_site_symmetry_multiplicity
_atom_site_calc_flag
_atom_site_refinement_flags
_atom_site_disorder_assembly
_atom_site_disorder_group
C1 C 0.8309(12) 0.7630(10) 0.0696(3) 0.032(3) Uani 1 1 d . A .
C2 C 0.8885(14) 0.6976(10) 0.1504(3) 0.035(3) Uani 1 1 d . . .
C3 C 0.866(2) 0.8086(14) -0.0060(6) 0.063(5) Uani 1 1 d . . .
C4 C 0.5945(16) 0.7587(14) 0.0027(5) 0.052(4) Uani 1 1 d . . .
C5 C 0.526(4) 0.840(4) 0.0778(11) 0.036(6) Uani 0.49(7) 1 d PU A 1
C5' C 0.515(4) 0.807(4) 0.0760(11) 0.039(6) Uani 0.51(7) 1 d PU A 2
C6 C 0.6883(18) 0.8984(12) 0.1292(4) 0.051(4) Uani 1 1 d . . .
C7 C 0.8457(17) 1.0543(14) 0.0710(5) 0.055(4) Uani 1 1 d . . .
C8 C 0.5691(18) 0.7320(13) 0.1892(4) 0.049(4) Uani 1 1 d . . .
C9 C 0.890(2) 0.9280(16) 0.1785(5) 0.069(5) Uani 1 1 d . . .
C10 C 0.813(2) 0.7886(14) 0.2343(4) 0.059(4) Uani 1 1 d . . .
C11 C 1.0738(16) 0.7740(14) 0.2174(4) 0.051(4) Uani 1 1 d . . .
C12 C 1.216(2) 0.7886(15) 0.1459(4) 0.056(4) Uani 1 1 d . . .
C13 C 1.0997(16) 0.6273(13) 0.1013(5) 0.051(4) Uani 1 1 d . . .
C14 C 0.863(2) 0.5264(12) 0.0793(4) 0.056(4) Uani 1 1 d . A .
C15 C 0.6893(17) 0.5375(12) 0.1730(4) 0.049(4) Uani 1 1 d . . .
C16 C 1.1779(18) 0.5816(14) 0.1701(5) 0.056(4) Uani 1 1 d . . .
C17 C 0.932(3) 0.4219(14) 0.1656(7) 0.081(6) Uani 1 1 d . . .
C18 C 0.6692(18) 0.9593(15) 0.0217(5) 0.058(4) Uani 1 1 d . . .
C19 C 0.8380(19) 0.5784(13) 0.0079(5) 0.056(4) Uani 1 1 d . . .
C20 C 0.615(2) 0.5553(15) 0.0477(4) 0.062(5) Uani 1 1 d . . .
C21 C 1.1096(19) 0.7163(14) 0.0127(5) 0.062(5) Uani 1 1 d . . .
C22 C 0.9865(18) 0.9491(13) 0.1150(5) 0.061(5) Uani 1 1 d . A .
C23 C 0.916(2) 0.571(2) 0.2194(5) 0.077(6) Uani 1 1 d . . .
C24 C 0.5647(13) 0.6687(13) 0.1241(4) 0.042(3) Uani 1 1 d . . .
C25 C 1.034(5) 0.897(4) 0.0390(14) 0.041(7) Uani 0.43(5) 1 d PU A 1
C25' C 1.048(4) 0.909(3) 0.0500(10) 0.040(6) Uani 0.57(5) 1 d PU A 2
C101 C 0.652(3) 0.6468(16) 0.3927(6) 0.086(7) Uani 1 1 d . . .
H10A H 0.6321 0.6404 0.4174 0.129 Uiso 1 1 calc R . .
H10B H 0.7495 0.6432 0.3895 0.129 Uiso 1 1 calc R . .
H10C H 0.6093 0.5884 0.3799 0.129 Uiso 1 1 calc R . .
C102 C 0.670(3) 0.8419(18) 0.3990(6) 0.096(8) Uani 1 1 d . . .
H10D H 0.6389 0.9109 0.3899 0.144 Uiso 1 1 calc R . .
H10E H 0.7667 0.8361 0.3961 0.144 Uiso 1 1 calc R . .
H10F H 0.6479 0.8366 0.4236 0.144 Uiso 1 1 calc R . .
C103 C 0.448(2) 0.758(2) 0.3851(6) 0.093(7) Uani 1 1 d . . .
H10G H 0.4132 0.8265 0.3765 0.139 Uiso 1 1 calc R . .
H10H H 0.4293 0.7517 0.4099 0.139 Uiso 1 1 calc R . .
H10I H 0.4035 0.6996 0.3725 0.139 Uiso 1 1 calc R . .
C104 C 0.631(2) 0.7670(15) 0.3402(5) 0.065(4) Uani 1 1 d U . .
H10J H 0.5930 0.8363 0.3326 0.078 Uiso 1 1 calc R . .
H10K H 0.7292 0.7713 0.3375 0.078 Uiso 1 1 calc R . .
C105 C 0.578(2) 0.6804(15) 0.3156(5) 0.066(3) Uani 1 1 d U . .
C106 C 0.656(2) 0.5924(16) 0.3063(6) 0.072(4) Uani 1 1 d U . .
H106 H 0.7423 0.5826 0.3160 0.086 Uiso 1 1 calc R . .
C107 C 0.603(3) 0.5176(18) 0.2820(6) 0.078(4) Uani 1 1 d U . .
H107 H 0.6551 0.4577 0.2756 0.094 Uiso 1 1 calc R . .
C108 C 0.481(3) 0.5304(19) 0.2682(6) 0.081(4) Uani 1 1 d U . .
H108 H 0.4478 0.4795 0.2520 0.097 Uiso 1 1 calc R . .
C109 C 0.402(3) 0.6169(18) 0.2771(6) 0.079(4) Uani 1 1 d U . .
H109 H 0.3166 0.6250 0.2665 0.094 Uiso 1 1 calc R . .
C110 C 0.445(2) 0.6920(17) 0.3011(5) 0.070(4) Uani 1 1 d U . .
H110 H 0.3892 0.7494 0.3079 0.084 Uiso 1 1 calc R . .
Co1 Co 0.9118(2) 0.74960(19) 0.19785(5) 0.0450(5) Uani 1 1 d . . .
Co2 Co 0.8904(2) 0.55791(16) 0.17108(6) 0.0451(5) Uani 1 1 d . . .
Co3 Co 1.08317(19) 0.68822(16) 0.14954(5) 0.0382(4) Uani 1 1 d . . .
Co4 Co 0.8701(2) 0.84529(15) 0.13868(5) 0.0383(4) Uani 1 1 d . A .
Co5 Co 0.69809(18) 0.68703(15) 0.16016(5) 0.0349(4) Uani 1 1 d . . .
Co6 Co 0.9111(2) 0.66113(15) 0.10205(5) 0.0384(4) Uani 1 1 d . A .
Co7 Co 0.8844(2) 0.91142(15) 0.07485(5) 0.0405(5) Uani 1 1 d . . .
Co8 Co 0.7717(2) 0.62627(15) 0.04872(5) 0.0382(4) Uani 1 1 d . . .
Co9 Co 0.9621(2) 0.76634(17) 0.03368(6) 0.0511(6) Uani 1 1 d . A .
Co10 Co 0.7134(2) 0.82259(17) 0.03147(5) 0.0443(5) Uani 1 1 d . A .
Co11 Co 0.67343(19) 0.77629(15) 0.09732(5) 0.0360(4) Uani 1 1 d . A .
N1 N 0.6006(16) 0.7524(11) 0.3792(4) 0.059(4) Uani 1 1 d . . .
O3 O 0.8661(17) 0.8095(10) -0.0378(4) 0.085(4) Uani 1 1 d DU . .
O4 O 0.5153(17) 0.7204(13) -0.0169(4) 0.084(4) Uani 1 1 d . . .
O5 O 0.428(3) 0.875(4) 0.0707(8) 0.052(7) Uani 0.49(7) 1 d PDU A 1
O5' O 0.403(3) 0.830(4) 0.0669(8) 0.054(7) Uani 0.51(7) 1 d PU A 2
O6 O 0.6206(12) 0.9705(10) 0.1383(4) 0.065(3) Uani 1 1 d . . .
O7 O 0.8232(17) 1.1455(11) 0.0703(5) 0.087(5) Uani 1 1 d . . .
O8 O 0.4821(15) 0.7574(14) 0.2074(4) 0.082(4) Uani 1 1 d . . .
O9 O 0.8843(19) 1.0055(11) 0.1946(4) 0.092(5) Uani 1 1 d D . .
O10 O 0.7578(18) 0.8175(14) 0.2592(4) 0.091(5) Uani 1 1 d . . .
O11 O 1.1724(13) 0.7925(12) 0.2329(4) 0.072(4) Uani 1 1 d . . .
O12 O 1.3013(14) 0.8491(12) 0.1430(4) 0.076(4) Uani 1 1 d . . .
O13 O 1.1874(14) 0.5929(12) 0.0850(4) 0.073(4) Uani 1 1 d U . .
O14 O 0.8834(19) 0.4338(11) 0.0829(4) 0.088(4) Uani 1 1 d U . .
O15 O 0.6159(15) 0.4691(11) 0.1788(5) 0.084(4) Uani 1 1 d . . .
O16 O 1.2544(16) 0.5216(13) 0.1829(4) 0.087(5) Uani 1 1 d . . .
O17 O 0.966(3) 0.3335(18) 0.1610(7) 0.132(7) Uani 1 1 d U . .
O18 O 0.6288(17) 1.0449(11) 0.0151(5) 0.095(5) Uani 1 1 d . . .
O19 O 0.8700(18) 0.5462(12) -0.0191(4) 0.085(4) Uani 1 1 d . . .
O20 O 0.5099(18) 0.5147(16) 0.0461(5) 0.105(6) Uani 1 1 d . . .
O21 O 1.2085(18) 0.6889(14) 0.0001(5) 0.096(5) Uani 1 1 d U . .
O22 O 1.0767(15) 1.0070(12) 0.1234(4) 0.083(4) Uani 1 1 d U . .
O23 O 0.9300(19) 0.5398(14) 0.2465(4) 0.094(5) Uani 1 1 d . . .
O24 O 0.4700(12) 0.6165(12) 0.1184(3) 0.066(3) Uani 1 1 d . . .
O25 O 1.125(4) 0.9484(12) 0.0309(12) 0.064(8) Uani 0.43(5) 1 d PU A 1
O25' O 1.151(2) 0.9497(11) 0.0472(10) 0.067(7) Uani 0.57(5) 1 d PU A 2

loop_
_atom_site_aniso_label
_atom_site_aniso_U_11
_atom_site_aniso_U_22
_atom_site_aniso_U_33
_atom_site_aniso_U_23
_atom_site_aniso_U_13
_atom_site_aniso_U_12
C1 0.019(5) 0.036(7) 0.041(7) 0.001(5) 0.002(5) 0.000(5)
C2 0.039(7) 0.030(6) 0.036(7) 0.007(5) -0.004(5) 0.001(5)
C3 0.064(11) 0.048(9) 0.076(13) 0.013(9) -0.008(9) 0.004(8)
C4 0.037(8) 0.062(10) 0.057(10) 0.011(8) 0.009(7) 0.007(7)
C5 0.036(8) 0.035(10) 0.035(7) 0.000(8) -0.006(6) -0.001(8)
C5' 0.041(8) 0.038(10) 0.037(7) 0.003(8) -0.004(6) -0.002(8)
C6 0.068(11) 0.041(8) 0.043(8) 0.006(7) -0.006(7) 0.005(8)
C7 0.052(9) 0.044(9) 0.071(11) 0.014(8) 0.005(8) -0.002(7)
C8 0.060(10) 0.047(8) 0.039(8) 0.012(6) 0.003(7) -0.006(7)
C9 0.071(12) 0.069(12) 0.065(11) -0.017(10) -0.032(10) 0.022(10)
C10 0.081(12) 0.055(10) 0.042(9) -0.007(7) 0.006(8) 0.005(9)
C11 0.045(9) 0.057(9) 0.050(9) -0.011(7) -0.012(7) -0.004(7)
C12 0.071(11) 0.062(10) 0.035(8) -0.003(7) -0.003(7) 0.000(9)
C13 0.041(8) 0.052(9) 0.059(9) 0.000(7) -0.015(7) 0.018(7)
C14 0.085(12) 0.035(8) 0.046(9) -0.001(6) -0.009(8) 0.005(8)
C15 0.053(9) 0.041(8) 0.053(9) -0.002(7) 0.004(7) -0.005(7)
C16 0.059(10) 0.058(10) 0.051(9) 0.006(8) 0.007(8) 0.009(8)
C17 0.110(18) 0.032(9) 0.100(16) 0.000(9) -0.006(13) 0.015(10)
C18 0.050(9) 0.062(11) 0.061(10) 0.011(8) -0.011(8) 0.011(8)
C19 0.073(11) 0.044(8) 0.051(10) 0.000(7) 0.010(8) 0.013(8)
C20 0.078(13) 0.063(10) 0.044(9) -0.010(8) -0.008(8) -0.016(10)
C21 0.054(10) 0.054(10) 0.077(12) 0.013(9) 0.020(9) 0.014(8)
C22 0.051(9) 0.046(9) 0.087(13) 0.008(8) -0.033(9) -0.020(8)
C23 0.078(14) 0.117(18) 0.036(9) -0.001(10) -0.010(9) 0.000(13)
C24 0.019(6) 0.066(9) 0.042(7) 0.002(7) 0.000(5) -0.014(6)
C25 0.037(8) 0.046(9) 0.041(10) -0.002(8) 0.002(8) -0.001(7)
C25' 0.036(8) 0.043(8) 0.042(10) -0.002(8) 0.007(8) -0.003(7)
C101 0.12(2) 0.055(11) 0.081(14) -0.011(10) -0.026(13) 0.021(12)
C102 0.14(2) 0.067(13) 0.083(15) -0.016(12) 0.017(15) -0.035(14)
C103 0.087(16) 0.13(2) 0.065(13) 0.001(13) 0.022(12) 0.008(15)
C104 0.073(9) 0.057(8) 0.065(8) 0.002(7) 0.021(7) -0.011(7)
C105 0.076(7) 0.056(6) 0.066(7) 0.003(6) 0.015(6) -0.005(6)
C106 0.080(8) 0.063(7) 0.073(8) -0.003(6) 0.014(7) 0.003(7)
C107 0.091(9) 0.064(7) 0.079(8) -0.002(7) 0.012(7) 0.005(7)
C108 0.097(9) 0.072(8) 0.074(8) 0.007(7) 0.007(7) 0.000(8)
C109 0.094(9) 0.074(8) 0.069(8) 0.014(7) 0.005(7) 0.001(7)
C110 0.079(8) 0.062(7) 0.067(7) 0.010(6) 0.005(7) -0.001(7)
Co1 0.0398(10) 0.0623(12) 0.0328(9) -0.0032(9) -0.0053(8) -0.0034(9)
Co2 0.0481(11) 0.0343(10) 0.0530(12) 0.0112(8) -0.0026(9) 0.0014(8)
Co3 0.0333(9) 0.0424(10) 0.0388(10) 0.0042(8) -0.0052(8) 0.0039(8)
Co4 0.0446(11) 0.0307(9) 0.0393(10) 0.0041(7) -0.0043(8) 0.0008(8)
Co5 0.0325(9) 0.0389(10) 0.0333(9) 0.0034(7) -0.0002(7) -0.0021(7)
Co6 0.0396(10) 0.0344(9) 0.0410(10) -0.0030(8) -0.0095(8) 0.0081(8)
Co7 0.0377(10) 0.0339(9) 0.0499(11) 0.0114(8) 0.0014(8) -0.0004(8)
Co8 0.0433(10) 0.0392(10) 0.0321(9) 0.0016(7) -0.0027(8) -0.0023(8)
Co9 0.0452(12) 0.0416(11) 0.0668(14) 0.0111(10) 0.0175(10) 0.0056(9)
Co10 0.0511(12) 0.0465(11) 0.0352(10) 0.0086(8) -0.0039(8) 0.0121(9)
Co11 0.0360(9) 0.0404(10) 0.0316(9) 0.0049(7) 0.0001(7) 0.0018(8)
N1 0.076(10) 0.044(7) 0.057(8) -0.003(6) 0.000(7) 0.002(7)
O3 0.097(8) 0.084(7) 0.076(7) 0.020(6) 0.020(6) 0.005(7)
O4 0.094(11) 0.095(11) 0.062(8) -0.019(8) -0.027(8) 0.010(9)
O5 0.047(9) 0.058(11) 0.053(9) 0.000(8) -0.002(7) 0.001(8)
O5' 0.047(9) 0.062(11) 0.054(9) -0.002(8) -0.006(7) 0.003(8)
O6 0.057(7) 0.059(7) 0.079(8) -0.019(6) -0.009(6) 0.026(6)
O7 0.100(11) 0.053(8) 0.109(12) 0.000(8) -0.004(9) 0.024(8)
O8 0.068(9) 0.112(12) 0.067(9) 0.007(8) 0.029(7) 0.016(8)
O9 0.134(14) 0.057(8) 0.082(10) -0.026(7) -0.044(10) 0.018(9)
O10 0.100(12) 0.109(12) 0.064(9) -0.005(8) 0.030(8) 0.015(10)
O11 0.052(7) 0.089(10) 0.074(8) -0.003(7) -0.015(6) -0.013(7)
O12 0.063(8) 0.080(9) 0.086(10) -0.003(7) 0.013(7) -0.027(7)
O13 0.060(6) 0.094(7) 0.065(6) -0.016(6) -0.009(5) 0.029(6)
O14 0.122(9) 0.054(6) 0.087(8) 0.001(6) -0.015(7) 0.007(6)
O15 0.077(9) 0.052(7) 0.122(12) 0.020(8) -0.005(9) -0.030(7)
O16 0.084(10) 0.087(10) 0.091(10) 0.024(8) -0.010(8) 0.048(9)
O17 0.143(11) 0.107(10) 0.146(11) -0.004(8) 0.002(9) 0.004(8)
O18 0.091(11) 0.051(8) 0.141(15) 0.030(8) -0.033(10) 0.015(7)
O19 0.120(13) 0.069(9) 0.068(9) -0.016(7) 0.029(9) 0.000(8)
O20 0.097(12) 0.122(14) 0.095(12) -0.024(10) 0.006(9) -0.063(11)
O21 0.091(8) 0.089(8) 0.109(9) 0.001(7) 0.034(7) 0.007(7)
O22 0.076(7) 0.074(7) 0.099(8) 0.016(6) -0.020(6) -0.023(6)
O23 0.114(13) 0.101(12) 0.066(9) 0.021(8) -0.008(9) -0.016(10)
O24 0.054(7) 0.097(10) 0.048(6) 0.014(6) -0.008(5) -0.025(7)
O25 0.067(11) 0.065(10) 0.061(11) 0.003(8) 0.006(9) -0.013(8)
O25' 0.062(9) 0.063(9) 0.076(11) -0.007(7) 0.015(8) -0.011(7)

loop_
_atom_type_symbol
_atom_type_description
_atom_type_scat_dispersion_real
_atom_type_scat_dispersion_imag
_atom_type_scat_source
C C 0.0033 0.0016 'International Tables Vol C Tables 4.2.6.8 and 6.1.1.4'
H H 0.0000 0.0000 'International Tables Vol C Tables 4.2.6.8 and 6.1.1.4'
N N 0.0061 0.0033 'International Tables Vol C Tables 4.2.6.8 and 6.1.1.4'
O O 0.0106 0.0060 'International Tables Vol C Tables 4.2.6.8 and 6.1.1.4'
Co Co 0.3494 0.9721 'International Tables Vol C Tables 4.2.6.8 and 6.1.1.4'

loop_
_geom_angle_atom_site_label_1
_geom_angle_atom_site_label_2
_geom_angle_atom_site_label_3
_geom_angle
Co9 C1 Co11 166.2(8)
Co9 C1 Co7 82.2(5)
Co11 C1 Co7 94.9(6)
Co9 C1 Co6 101.4(6)
Co11 C1 Co6 92.0(6)
Co7 C1 Co6 116.6(6)
Co9 C1 Co8 85.9(5)
Co11 C1 Co8 93.3(5)
Co7 C1 Co8 161.8(8)
Co6 C1 Co8 79.3(5)
Co9 C1 Co10 82.1(5)
Co11 C1 Co10 84.2(5)
Co7 C1 Co10 83.0(5)
Co6 C1 Co10 160.3(7)
Co8 C1 Co10 81.6(5)
Co4 C2 Co2 168.0(8)
Co4 C2 Co6 90.8(5)
Co2 C2 Co6 100.6(6)
Co4 C2 Co5 91.1(6)
Co2 C2 Co5 82.1(5)
Co6 C2 Co5 107.1(6)
Co4 C2 Co3 98.5(6)
Co2 C2 Co3 86.9(5)
Co6 C2 Co3 81.0(5)
Co5 C2 Co3 167.4(7)
Co4 C2 Co1 84.7(6)
Co2 C2 Co1 85.1(5)
Co6 C2 Co1 165.3(8)
Co5 C2 Co1 87.0(6)
Co3 C2 Co1 85.7(5)
O3 C3 Co9 144.6(17)
O3 C3 Co10 133.4(16)
Co9 C3 Co10 80.4(8)
O4 C4 Co10 177.4(16)
O5 C5 Co11 169(4)
O5' C5' Co11 170(4)
O6 C6 Co4 137.1(14)
O6 C6 Co11 137.7(14)
Co4 C6 Co11 85.2(7)
O7 C7 Co7 176.4(18)
O8 C8 Co5 176.8(16)
O9 C9 Co4 155.2(17)
O9 C9 Co1 129.0(16)
Co4 C9 Co1 75.1(7)
O10 C10 Co1 174.2(19)
O11 C11 Co1 173.5(16)
O12 C12 Co3 177.7(18)
O13 C13 Co6 145.7(14)
O13 C13 Co3 134.9(13)
Co6 C13 Co3 79.3(7)
O14 C14 Co8 141.3(15)
O14 C14 Co6 138.6(15)
Co8 C14 Co6 80.1(6)
O15 C15 Co5 143.0(15)
O15 C15 Co2 137.3(14)
Co5 C15 Co2 79.7(6)
O16 C16 Co3 170.7(18)
O17 C17 Co2 176(3)
O18 C18 Co10 173.9(17)
O19 C19 Co8 174.5(19)
O20 C20 Co8 176(2)
O21 C21 Co9 176(2)
O22 C22 Co7 139.8(17)
O22 C22 Co4 136.0(16)
Co7 C22 Co4 84.2(6)
O23 C23 Co2 154(2)
O23 C23 Co1 130.9(19)
Co2 C23 Co1 74.8(8)
O24 C24 Co5 139.0(13)
O24 C24 Co11 135.6(12)
Co5 C24 Co11 85.3(5)
O25 C25 Co9 142(4)
O25 C25 Co7 135(4)
Co9 C25 Co7 82.1(19)
O25' C25' Co7 144(3)
O25' C25' Co9 136(3)
Co7 C25' Co9 79.2(13)
N1 C101 H10A 109.5
N1 C101 H10B 109.5
H10A C101 H10B 109.5
N1 C101 H10C 109.5
H10A C101 H10C 109.5
H10B C101 H10C 109.5
N1 C102 H10D 109.5
N1 C102 H10E 109.5
H10D C102 H10E 109.5
N1 C102 H10F 109.5
H10D C102 H10F 109.5
H10E C102 H10F 109.5
N1 C103 H10G 109.5
N1 C103 H10H 109.5
H10G C103 H10H 109.5
N1 C103 H10I 109.5
H10G C103 H10I 109.5
H10H C103 H10I 109.5
C105 C104 N1 116.6(14)
C105 C104 H10J 108.1
N1 C104 H10J 108.1
C105 C104 H10K 108.1
N1 C104 H10K 108.1
H10J C104 H10K 107.3
C106 C105 C110 119(2)
C106 C105 C104 122(2)
C110 C105 C104 118.5(19)
C105 C106 C107 119(2)
C105 C106 H106 120.4
C107 C106 H106 120.4
C108 C107 C106 121(2)
C108 C107 H107 119.5
C106 C107 H107 119.5
C107 C108 C109 121(2)
C107 C108 H108 119.6
C109 C108 H108 119.6
C108 C109 C110 122(2)
C108 C109 H109 119.2
C110 C109 H109 119.2
C109 C110 C105 118(2)
C109 C110 H110 121.0
C105 C110 H110 121.0
C10 Co1 C11 97.3(9)
C10 Co1 C2 139.6(8)
C11 Co1 C2 123.0(7)
C10 Co1 C9 86.5(8)
C11 Co1 C9 93.0(7)
C2 Co1 C9 90.5(6)
C10 Co1 C23 89.5(8)
C11 Co1 C23 90.0(8)
C2 Co1 C23 90.9(6)
C9 Co1 C23 175.3(8)
C10 Co1 Co4 118.3(6)
C11 Co1 Co4 115.0(6)
C2 Co1 Co4 47.0(4)
C9 Co1 Co4 43.6(5)
C23 Co1 Co4 137.6(5)
C10 Co1 Co2 120.9(6)
C11 Co1 Co2 112.9(5)
C2 Co1 Co2 47.0(4)
C9 Co1 Co2 137.2(4)
C23 Co1 Co2 43.9(5)
Co4 Co1 Co2 93.75(9)
C10 Co1 Co3 172.9(6)
C11 Co1 Co3 76.1(5)
C2 Co1 Co3 47.0(4)
C9 Co1 Co3 96.4(6)
C23 Co1 Co3 87.9(5)
Co4 Co1 Co3 67.58(8)
Co2 Co1 Co3 60.63(8)
C10 Co1 Co5 93.4(7)
C11 Co1 Co5 168.4(5)
C2 Co1 Co5 46.4(4)
C9 Co1 Co5 91.9(4)
C23 Co1 Co5 85.8(5)
Co4 Co1 Co5 62.74(7)
Co2 Co1 Co5 57.24(7)
Co3 Co1 Co5 92.93(9)
C17 Co2 C23 100.0(11)
C17 Co2 C2 146.0(9)
C23 Co2 C2 109.2(9)
C17 Co2 C15 96.8(10)
C23 Co2 C15 95.8(9)
C2 Co2 C15 97.2(6)
C17 Co2 Co5 140.6(8)
C23 Co2 Co5 101.7(8)
C2 Co2 Co5 49.3(4)
C15 Co2 Co5 48.6(5)
C17 Co2 Co1 155.7(8)
C23 Co2 Co1 61.3(8)
C2 Co2 Co1 48.0(4)
C15 Co2 Co1 100.3(5)
Co5 Co2 Co1 62.68(8)
C17 Co2 Co3 112.4(9)
C23 Co2 Co3 99.3(8)
C2 Co2 Co3 46.9(4)
C15 Co2 Co3 144.0(5)
Co5 Co2 Co3 96.09(9)
Co1 Co2 Co3 60.32(8)
C17 Co2 Co6 107.2(8)
C23 Co2 Co6 146.8(8)
C2 Co2 Co6 39.8(4)
C15 Co2 Co6 99.6(5)
Co5 Co2 Co6 68.52(7)
Co1 Co2 Co6 86.98(8)
Co3 Co2 Co6 52.87(7)
C16 Co3 C12 99.5(8)
C16 Co3 C2 123.6(7)
C12 Co3 C2 133.0(7)
C16 Co3 C13 94.4(7)
C12 Co3 C13 97.1(7)
C2 Co3 C13 97.4(6)
C16 Co3 Co6 124.5(6)
C12 Co3 Co6 121.6(5)
C2 Co3 Co6 49.2(4)
C13 Co3 Co6 48.9(4)
C16 Co3 Co1 104.2(6)
C12 Co3 Co1 109.1(5)
C2 Co3 Co1 47.2(4)
C13 Co3 Co1 144.6(5)
Co6 Co3 Co1 96.21(9)
C16 Co3 Co2 77.8(6)
C12 Co3 Co2 165.9(5)
C2 Co3 Co2 46.2(4)
C13 Co3 Co2 97.0(5)
Co6 Co3 Co2 69.74(8)
Co1 Co3 Co2 59.05(8)
C16 Co3 Co4 158.9(6)
C12 Co3 Co4 93.0(6)
C2 Co3 Co4 40.3(4)
C13 Co3 Co4 100.9(4)
Co6 Co3 Co4 59.79(7)
Co1 Co3 Co4 55.40(7)
Co2 Co3 Co4 85.95(8)
C9 Co4 C2 109.6(8)
C9 Co4 C6 93.1(8)
C2 Co4 C6 117.3(6)
C9 Co4 C22 87.5(10)
C2 Co4 C22 133.6(7)
C6 Co4 C22 103.8(7)
C9 Co4 Co7 126.6(7)
C2 Co4 Co7 121.6(4)
C6 Co4 Co7 77.1(5)
C22 Co4 Co7 46.8(5)
C9 Co4 Co1 61.3(7)
C2 Co4 Co1 48.3(4)
C6 Co4 Co1 117.2(5)
C22 Co4 Co1 128.1(5)
Co7 Co4 Co1 164.62(11)
C9 Co4 Co11 138.2(6)
C2 Co4 Co11 84.0(4)
C6 Co4 Co11 47.4(5)
C22 Co4 Co11 111.9(5)
Co7 Co4 Co11 65.45(8)
Co1 Co4 Co11 119.02(10)
C9 Co4 Co6 151.6(6)
C2 Co4 Co6 44.9(4)
C6 Co4 Co6 109.4(5)
C22 Co4 Co6 103.0(6)
Co7 Co4 Co6 76.75(8)
Co1 Co4 Co6 92.29(9)
Co11 Co4 Co6 62.04(7)
C9 Co4 Co5 102.4(8)
C2 Co4 Co5 45.0(4)
C6 Co4 Co5 73.8(5)
C22 Co4 Co5 169.9(6)
Co7 Co4 Co5 123.61(9)
Co1 Co4 Co5 60.08(7)
Co11 Co4 Co5 59.17(7)
Co6 Co4 Co5 69.25(8)
C9 Co4 Co3 100.7(6)
C2 Co4 Co3 41.2(4)
C6 Co4 Co3 157.5(5)
C22 Co4 Co3 94.5(5)
Co7 Co4 Co3 107.61(9)
Co1 Co4 Co3 57.02(7)
Co11 Co4 Co3 113.51(9)
Co6 Co4 Co3 52.73(7)
Co5 Co4 Co3 85.89(8)
C8 Co5 C24 89.5(7)
C8 Co5 C15 96.2(7)
C24 Co5 C15 92.1(7)
C8 Co5 C2 143.5(7)
C24 Co5 C2 122.5(6)
C15 Co5 C2 99.3(6)
C8 Co5 Co2 129.7(5)
C24 Co5 Co2 124.0(5)
C15 Co5 Co2 51.7(5)
C2 Co5 Co2 48.5(4)
C8 Co5 Co11 111.8(5)
C24 Co5 Co11 48.8(4)
C15 Co5 Co11 129.1(5)
C2 Co5 Co11 83.0(4)
Co2 Co5 Co11 118.56(9)
C8 Co5 Co1 98.2(5)
C24 Co5 Co1 164.5(4)
C15 Co5 Co1 100.4(5)
C2 Co5 Co1 46.6(4)
Co2 Co5 Co1 60.08(8)
Co11 Co5 Co1 115.64(9)
C8 Co5 Co4 114.4(5)
C24 Co5 Co4 107.4(4)
C15 Co5 Co4 143.3(5)
C2 Co5 Co4 43.9(4)
Co2 Co5 Co4 92.00(9)
Co11 Co5 Co4 58.66(7)
Co1 Co5 Co4 57.19(7)
C13 Co6 C2 100.9(7)
C13 Co6 C1 121.9(6)
C2 Co6 C1 114.3(5)
C13 Co6 C14 92.2(8)
C2 Co6 C14 127.2(7)
C1 Co6 C14 100.3(6)
C13 Co6 Co8 118.9(5)
C2 Co6 Co8 139.5(4)
C1 Co6 Co8 50.8(4)
C14 Co6 Co8 49.6(5)
C13 Co6 Co3 51.8(5)
C2 Co6 Co3 49.8(4)
C1 Co6 Co3 130.5(4)
C14 Co6 Co3 127.1(5)
Co8 Co6 Co3 170.68(11)
C13 Co6 Co4 110.1(5)
C2 Co6 Co4 44.3(4)
C1 Co6 Co4 73.5(4)
C14 Co6 Co4 156.9(6)
Co8 Co6 Co4 118.94(9)
Co3 Co6 Co4 67.47(8)
C13 Co6 Co11 160.8(5)
C2 Co6 Co11 80.4(4)
C1 Co6 Co11 43.5(4)
C14 Co6 Co11 102.3(6)
Co8 Co6 Co11 64.54(7)
Co3 Co6 Co11 123.57(9)
Co4 Co6 Co11 57.64(7)
C13 Co6 Co2 89.7(5)
C2 Co6 Co2 39.6(4)
C1 Co6 Co2 145.8(4)
C14 Co6 Co2 90.4(5)
Co8 Co6 Co2 127.96(10)
Co3 Co6 Co2 57.39(7)
Co4 Co6 Co2 83.85(8)
Co11 Co6 Co2 102.56(9)
C13 Co6 Co9 84.8(5)
C2 Co6 Co9 140.0(4)
C1 Co6 Co9 38.9(4)
C14 Co6 Co9 91.6(5)
Co8 Co6 Co9 56.91(8)
Co3 Co6 Co9 117.31(10)
Co4 Co6 Co9 96.33(8)
Co11 Co6 Co9 82.34(7)
Co2 Co6 Co9 174.18(10)
C7 Co7 C25' 99.1(12)
C7 Co7 C22 86.3(8)
C25' Co7 C22 87.6(14)
C7 Co7 C1 150.0(7)
C25' Co7 C1 99.6(12)
C22 Co7 C1 117.8(6)
C7 Co7 C25 100.6(15)
C25' Co7 C25 12.8(16)
C22 Co7 C25 100.3(16)
C1 Co7 C25 92.8(15)
C7 Co7 Co9 135.4(6)
C25' Co7 Co9 53.3(12)
C22 Co7 Co9 121.4(6)
C1 Co7 Co9 48.4(4)
C25 Co7 Co9 44.6(14)
C7 Co7 Co4 111.9(6)
C25' Co7 Co4 121.7(12)
C22 Co7 Co4 49.0(6)
C1 Co7 Co4 77.1(4)
C25 Co7 Co4 130.9(14)
Co9 Co7 Co4 112.51(10)
C7 Co7 Co10 103.1(6)
C25' Co7 Co10 103.2(12)
C22 Co7 Co10 164.2(6)
C1 Co7 Co10 49.6(4)
C25 Co7 Co10 90.6(15)
Co9 Co7 Co10 60.01(9)
Co4 Co7 Co10 115.17(9)
C7 Co7 Co11 116.6(5)
C25' Co7 Co11 141.7(11)
C22 Co7 Co11 107.0(6)
C1 Co7 Co11 42.2(4)
C25 Co7 Co11 134.4(15)
Co9 Co7 Co11 89.78(9)
Co4 Co7 Co11 58.31(7)
Co10 Co7 Co11 57.46(7)
C20 Co8 C19 98.2(8)
C20 Co8 C14 95.7(9)
C19 Co8 C14 98.0(8)
C20 Co8 C1 133.8(7)
C19 Co8 C1 121.8(7)
C14 Co8 C1 100.0(6)
C20 Co8 Co6 125.4(6)
C19 Co8 Co6 124.2(6)
C14 Co8 Co6 50.3(5)
C1 Co8 Co6 49.9(4)
C20 Co8 Co10 105.5(7)
C19 Co8 Co10 100.0(5)
C14 Co8 Co10 149.8(5)
C1 Co8 Co10 49.8(4)
Co6 Co8 Co10 99.51(9)
C20 Co8 Co9 161.1(6)
C19 Co8 Co9 76.1(6)
C14 Co8 Co9 102.9(6)
C1 Co8 Co9 46.0(4)
Co6 Co8 Co9 70.77(9)
Co10 Co8 Co9 58.73(8)
C20 Co8 Co11 92.0(6)
C19 Co8 Co11 157.4(5)
C14 Co8 Co11 101.0(5)
C1 Co8 Co11 42.5(4)
Co6 Co8 Co11 62.42(7)
Co10 Co8 Co11 57.73(7)
Co9 Co8 Co11 87.69(8)
C21 Co9 C25 92.3(17)
C21 Co9 C3 98.4(9)
C25 Co9 C3 92.1(17)
C21 Co9 C1 152.3(7)
C25 Co9 C1 102.3(17)
C3 Co9 C1 104.4(8)
C21 Co9 C25' 95.6(12)
C25 Co9 C25' 11.2(18)
C3 Co9 C25' 102.2(12)
C1 Co9 C25' 94.8(10)
C21 Co9 Co7 141.8(7)
C25 Co9 Co7 53.3(16)
C3 Co9 Co7 98.7(6)
C1 Co9 Co7 49.4(4)
C25' Co9 Co7 47.4(9)
C21 Co9 Co10 150.6(7)
C25 Co9 Co10 98.0(16)
C3 Co9 Co10 54.0(7)
C1 Co9 Co10 50.6(4)
C25' Co9 Co10 99.9(10)
Co7 Co9 Co10 61.67(8)
C21 Co9 Co8 117.3(6)
C25 Co9 Co8 149.6(16)
C3 Co9 Co8 90.2(6)
C1 Co9 Co8 48.0(4)
C25' Co9 Co8 142.9(10)
Co7 Co9 Co8 96.46(9)
Co10 Co9 Co8 59.78(8)
C21 Co9 Co6 112.9(6)
C25 Co9 Co6 111.8(17)
C3 Co9 Co6 138.9(6)
C1 Co9 Co6 39.8(4)
C25' Co9 Co6 100.7(10)
Co7 Co9 Co6 73.13(8)
Co10 Co9 Co6 88.69(8)
Co8 Co9 Co6 52.32(7)
C4 Co10 C18 97.7(8)
C4 Co10 C1 131.2(7)
C18 Co10 C1 130.0(7)
C4 Co10 C3 91.1(7)
C18 Co10 C3 96.4(8)
C1 Co10 C3 92.7(6)
C4 Co10 Co9 121.8(5)
C18 Co10 Co9 119.9(6)
C1 Co10 Co9 47.3(4)
C3 Co10 Co9 45.6(5)
C4 Co10 Co8 83.2(5)
C18 Co10 Co8 177.1(6)
C1 Co10 Co8 48.6(4)
C3 Co10 Co8 86.3(5)
Co9 Co10 Co8 61.49(8)
C4 Co10 Co7 178.2(5)
C18 Co10 Co7 83.5(6)
C1 Co10 Co7 47.3(4)
C3 Co10 Co7 90.0(6)
Co9 Co10 Co7 58.32(9)
Co8 Co10 Co7 95.44(9)
C4 Co10 Co11 112.9(5)
C18 Co10 Co11 111.8(6)
C1 Co10 Co11 46.3(4)
C3 Co10 Co11 139.0(5)
Co9 Co10 Co11 93.61(9)
Co8 Co10 Co11 65.39(7)
Co7 Co10 Co11 65.45(8)
C5' Co11 C5 13.6(16)
C5' Co11 C1 118.9(14)
C5 Co11 C1 118.1(14)
C5' Co11 C6 100.3(16)
C5 Co11 C6 88.5(15)
C1 Co11 C6 111.0(7)
C5' Co11 C24 84.3(15)
C5 Co11 C24 93.7(15)
C1 Co11 C24 132.4(6)
C6 Co11 C24 103.7(7)
C5' Co11 Co10 70.1(14)
C5 Co11 Co10 68.8(14)
C1 Co11 Co10 49.5(4)
C6 Co11 Co10 114.8(5)
C24 Co11 Co10 136.5(4)
C5' Co11 Co4 146.8(15)
C5 Co11 Co4 133.8(15)
C1 Co11 Co4 75.9(4)
C6 Co11 Co4 47.4(5)
C24 Co11 Co4 107.9(4)
Co10 Co11 Co4 112.76(9)
C5' Co11 Co5 124.6(14)
C5 Co11 Co5 128.3(14)
C1 Co11 Co5 113.5(4)
C6 Co11 Co5 75.8(4)
C24 Co11 Co5 45.9(4)
Co10 Co11 Co5 161.63(10)
Co4 Co11 Co5 62.17(7)
C5' Co11 Co6 151.4(15)
C5 Co11 Co6 159.3(14)
C1 Co11 Co6 44.5(4)
C6 Co11 Co6 107.7(5)
C24 Co11 Co6 94.8(4)
Co10 Co11 Co6 92.28(8)
Co4 Co11 Co6 60.32(7)
Co5 Co11 Co6 69.72(7)
C5' Co11 Co8 98.5(15)
C5 Co11 Co8 107.4(14)
C1 Co11 Co8 44.2(4)
C6 Co11 Co8 154.7(6)
C24 Co11 Co8 95.0(5)
Co10 Co11 Co8 56.89(7)
Co4 Co11 Co8 110.63(9)
Co5 Co11 Co8 106.93(9)
Co6 Co11 Co8 53.04(7)
C5' Co11 Co7 112.5(14)
C5 Co11 Co7 102.3(15)
C1 Co11 Co7 42.9(4)
C6 Co11 Co7 71.1(5)
C24 Co11 Co7 162.9(4)
Co10 Co11 Co7 57.09(7)
Co4 Co11 Co7 56.24(7)
Co5 Co11 Co7 117.52(9)
Co6 Co11 Co7 72.18(8)
Co8 Co11 Co7 86.04(8)
C101 N1 C102 108.7(17)
C101 N1 C104 111.6(15)
C102 N1 C104 108.0(15)
C101 N1 C103 108.9(19)
C102 N1 C103 109.7(18)
C104 N1 C103 109.9(16)

loop_
_geom_bond_atom_site_label_1
_geom_bond_atom_site_label_2
_geom_bond_distance
C1 Co9 1.877(13)
C1 Co11 1.879(12)
C1 Co7 1.905(13)
C1 Co6 1.913(13)
C1 Co8 1.940(13)
C1 Co10 1.975(13)
C2 Co4 1.874(13)
C2 Co2 1.885(13)
C2 Co6 1.893(14)
C2 Co5 1.909(14)
C2 Co3 1.910(14)
C2 Co1 1.915(14)
C3 O3 1.20(2)
C3 Co9 1.835(19)
C3 Co10 2.08(2)
C4 O4 1.16(2)
C4 Co10 1.767(19)
C5 O5 1.08(5)
C5 Co11 1.80(4)
C5' O5' 1.18(5)
C5' Co11 1.78(4)
C6 O6 1.160(19)
C6 Co4 1.926(17)
C6 Co11 1.927(16)
C7 O7 1.14(2)
C7 Co7 1.800(17)
C8 O8 1.14(2)
C8 Co5 1.770(17)
C9 O9 1.13(2)
C9 Co4 1.821(18)
C9 Co1 2.32(2)
C10 O10 1.14(2)
C10 Co1 1.758(17)
C11 O11 1.147(19)
C11 Co1 1.769(15)
C12 O12 1.13(2)
C12 Co3 1.795(19)
C13 O13 1.14(2)
C13 Co6 1.893(16)
C13 Co3 1.976(17)
C14 O14 1.16(2)
C14 Co8 1.901(16)
C14 Co6 1.920(16)
C15 O15 1.127(19)
C15 Co5 1.901(16)
C15 Co2 1.987(17)
C16 O16 1.15(2)
C16 Co3 1.778(17)
C17 O17 1.15(3)
C17 Co2 1.732(18)
C18 O18 1.15(2)
C18 Co10 1.772(17)
C19 O19 1.14(2)
C19 Co8 1.778(17)
C20 O20 1.14(2)
C20 Co8 1.765(19)
C21 O21 1.13(2)
C21 Co9 1.764(17)
C22 O22 1.173(19)
C22 Co7 1.866(17)
C22 Co4 1.934(18)
C23 O23 1.10(2)
C23 Co2 1.846(18)
C23 Co1 2.34(3)
C24 O24 1.146(17)
C24 Co5 1.889(13)
C24 Co11 1.981(14)
C25 O25 1.14(5)
C25 Co9 1.76(5)
C25 Co7 2.01(5)
C25' O25' 1.14(4)
C25' Co7 1.87(3)
C25' Co9 2.03(4)
C101 N1 1.48(2)
C101 H10A 0.9600
C101 H10B 0.9600
C101 H10C 0.9600
C102 N1 1.49(3)
C102 H10D 0.9600
C102 H10E 0.9600
C102 H10F 0.9600
C103 N1 1.52(3)
C103 H10G 0.9600
C103 H10H 0.9600
C103 H10I 0.9600
C104 C105 1.50(3)
C104 N1 1.52(2)
C104 H10J 0.9700
C104 H10K 0.9700
C105 C106 1.37(3)
C105 C110 1.41(3)
C106 C107 1.39(3)
C106 H106 0.9300
C107 C108 1.31(3)
C107 H107 0.9300
C108 C109 1.36(3)
C108 H108 0.9300
C109 C110 1.36(3)
C109 H109 0.9300
C110 H110 0.9300
Co1 Co4 2.553(3)
Co1 Co2 2.569(3)
Co1 Co3 2.602(3)
Co1 Co5 2.633(3)
Co2 Co5 2.492(3)
Co2 Co3 2.610(3)
Co2 Co6 2.907(3)
Co3 Co6 2.470(3)
Co3 Co4 2.867(3)
Co4 Co7 2.548(3)
Co4 Co11 2.608(3)
Co4 Co6 2.683(3)
Co4 Co5 2.701(3)
Co5 Co11 2.622(2)
Co6 Co8 2.459(3)
Co6 Co11 2.727(3)
Co6 Co9 2.933(3)
Co7 Co9 2.488(3)
Co7 Co10 2.573(3)
Co7 Co11 2.788(3)
Co8 Co10 2.559(3)
Co8 Co9 2.603(3)
Co8 Co11 2.778(3)
Co9 Co10 2.532(3)
Co10 Co11 2.584(3)

loop_
_geom_torsion_atom_site_label_1
_geom_torsion_atom_site_label_2
_geom_torsion_atom_site_label_3
_geom_torsion_atom_site_label_4
_geom_torsion
N1 C104 C105 C106 -93(2)
N1 C104 C105 C110 89(2)
C110 C105 C106 C107 2(3)
C104 C105 C106 C107 -177.0(18)
C105 C106 C107 C108 0(3)
C106 C107 C108 C109 0(4)
C107 C108 C109 C110 -1(3)
C108 C109 C110 C105 3(3)
C106 C105 C110 C109 -3(3)
C104 C105 C110 C109 175.7(17)
O10 C10 Co1 C11 11(18)
O10 C10 Co1 C2 -168(17)
O10 C10 Co1 C9 -81(18)
O10 C10 Co1 C23 101(18)
O10 C10 Co1 Co4 -112(18)
O10 C10 Co1 Co2 133(18)
O10 C10 Co1 Co3 33(22)
O10 C10 Co1 Co5 -173(18)
O11 C11 Co1 C10 2(15)
O11 C11 Co1 C2 -178(100)
O11 C11 Co1 C9 89(15)
O11 C11 Co1 C23 -87(15)
O11 C11 Co1 Co4 128(15)
O11 C11 Co1 Co2 -126(15)
O11 C11 Co1 Co3 -175(15)
O11 C11 Co1 Co5 -156(12)
Co4 C2 Co1 C10 84.5(11)
Co2 C2 Co1 C10 -89.3(11)
Co6 C2 Co1 C10 157(3)
Co5 C2 Co1 C10 -6.9(12)
Co3 C2 Co1 C10 -176.5(9)
Co4 C2 Co1 C11 -94.7(8)
Co2 C2 Co1 C11 91.6(8)
Co6 C2 Co1 C11 -22(3)
Co5 C2 Co1 C11 173.9(7)
Co3 C2 Co1 C11 4.3(9)
Co4 C2 Co1 C9 -0.8(7)
Co2 C2 Co1 C9 -174.5(7)
Co6 C2 Co1 C9 72(3)
Co5 C2 Co1 C9 -92.1(6)
Co3 C2 Co1 C9 98.2(6)
Co4 C2 Co1 C23 174.7(7)
Co2 C2 Co1 C23 1.0(7)
Co6 C2 Co1 C23 -112(3)
Co5 C2 Co1 C23 83.3(7)
Co3 C2 Co1 C23 -86.3(7)
Co2 C2 Co1 Co4 -173.7(8)
Co6 C2 Co1 Co4 73(3)
Co5 C2 Co1 Co4 -91.4(5)
Co3 C2 Co1 Co4 99.0(6)
Co4 C2 Co1 Co2 173.7(8)
Co6 C2 Co1 Co2 -113(3)
Co5 C2 Co1 Co2 82.3(5)
Co3 C2 Co1 Co2 -87.3(5)
Co4 C2 Co1 Co3 -99.0(6)
Co2 C2 Co1 Co3 87.3(5)
Co6 C2 Co1 Co3 -26(3)
Co5 C2 Co1 Co3 169.6(7)
Co4 C2 Co1 Co5 91.4(5)
Co2 C2 Co1 Co5 -82.3(5)
Co6 C2 Co1 Co5 164(3)
Co3 C2 Co1 Co5 -169.6(7)
O9 C9 Co1 C10 34(2)
Co4 C9 Co1 C10 -138.9(9)
O9 C9 Co1 C11 -63(2)
Co4 C9 Co1 C11 123.9(8)
O9 C9 Co1 C2 174(2)
Co4 C9 Co1 C2 0.8(7)
O9 C9 Co1 C23 67(8)
Co4 C9 Co1 C23 -106(8)
O9 C9 Co1 Co4 173(3)
O9 C9 Co1 Co2 168.1(18)
Co4 C9 Co1 Co2 -5.1(12)
O9 C9 Co1 Co3 -139(2)
Co4 C9 Co1 Co3 47.6(6)
O9 C9 Co1 Co5 128(2)
Co4 C9 Co1 Co5 -45.6(6)
O23 C23 Co1 C10 -42(3)
Co2 C23 Co1 C10 138.6(9)
O23 C23 Co1 C11 55(3)
Co2 C23 Co1 C11 -124.1(8)
O23 C23 Co1 C2 178(3)
Co2 C23 Co1 C2 -1.0(7)
O23 C23 Co1 C9 -74(9)
Co2 C23 Co1 C9 106(8)
O23 C23 Co1 Co4 -176(2)
Co2 C23 Co1 Co4 4.7(12)
O23 C23 Co1 Co2 179(3)
O23 C23 Co1 Co3 131(2)
Co2 C23 Co1 Co3 -48.0(6)
O23 C23 Co1 Co5 -135(3)
Co2 C23 Co1 Co5 45.1(6)
O17 C17 Co2 C23 -113(40)
O17 C17 Co2 C2 36(41)
O17 C17 Co2 C15 150(40)
O17 C17 Co2 Co5 124(40)
O17 C17 Co2 Co1 -76(41)
O17 C17 Co2 Co3 -9(41)
O17 C17 Co2 Co6 47(40)
O23 C23 Co2 C17 -16(5)
Co1 C23 Co2 C17 163.5(9)
O23 C23 Co2 C2 -178(5)
Co1 C23 Co2 C2 1.1(8)
O23 C23 Co2 C15 82(5)
Co1 C23 Co2 C15 -98.5(6)
O23 C23 Co2 Co5 131(5)
Co1 C23 Co2 Co5 -49.6(5)
O23 C23 Co2 Co1 -179(5)
O23 C23 Co2 Co3 -130(5)
Co1 C23 Co2 Co3 48.6(5)
O23 C23 Co2 Co6 -160(4)
Co1 C23 Co2 Co6 18.8(15)
Co4 C2 Co2 C17 179(4)
Co6 C2 Co2 C17 17.1(19)
Co5 C2 Co2 C17 123.2(16)
Co3 C2 Co2 C17 -63.1(17)
Co1 C2 Co2 C17 -149.1(16)
Co4 C2 Co2 C23 -33(4)
Co6 C2 Co2 C23 164.9(8)
Co5 C2 Co2 C23 -89.0(8)
Co3 C2 Co2 C23 84.7(9)
Co1 C2 Co2 C23 -1.3(9)
Co4 C2 Co2 C15 66(4)
Co6 C2 Co2 C15 -96.4(7)
Co5 C2 Co2 C15 9.7(6)
Co3 C2 Co2 C15 -176.6(6)
Co1 C2 Co2 C15 97.4(6)
Co4 C2 Co2 Co5 56(4)
Co6 C2 Co2 Co5 -106.1(7)
Co3 C2 Co2 Co5 173.7(7)
Co1 C2 Co2 Co5 87.7(5)
Co4 C2 Co2 Co1 -32(4)
Co6 C2 Co2 Co1 166.3(9)
Co5 C2 Co2 Co1 -87.7(5)
Co3 C2 Co2 Co1 86.0(5)
Co4 C2 Co2 Co3 -118(4)
Co6 C2 Co2 Co3 80.3(6)
Co5 C2 Co2 Co3 -173.7(7)
Co1 C2 Co2 Co3 -86.0(5)
Co4 C2 Co2 Co6 162(4)
Co5 C2 Co2 Co6 106.1(7)
Co3 C2 Co2 Co6 -80.3(6)
Co1 C2 Co2 Co6 -166.3(9)
O15 C15 Co2 C17 21(2)
Co5 C15 Co2 C17 -158.7(9)
O15 C15 Co2 C23 -80(2)
Co5 C15 Co2 C23 100.5(9)
O15 C15 Co2 C2 170(2)
Co5 C15 Co2 C2 -9.8(6)
O15 C15 Co2 Co5 179(100)
O15 C15 Co2 Co1 -142(2)
Co5 C15 Co2 Co1 38.7(5)
O15 C15 Co2 Co3 165.4(18)
Co5 C15 Co2 Co3 -13.9(11)
O15 C15 Co2 Co6 129(2)
Co5 C15 Co2 Co6 -50.0(5)
C10 Co1 Co2 C17 -93(2)
C11 Co1 Co2 C17 21(2)
C2 Co1 Co2 C17 136(2)
C9 Co1 Co2 C17 144(2)
C23 Co1 Co2 C17 -43(2)
Co4 Co1 Co2 C17 140(2)
Co3 Co1 Co2 C17 79(2)
Co5 Co1 Co2 C17 -166(2)
C10 Co1 Co2 C23 -50.5(11)
C11 Co1 Co2 C23 64.0(10)
C2 Co1 Co2 C23 178.6(10)
C9 Co1 Co2 C23 -173.3(11)
Co4 Co1 Co2 C23 -176.8(8)
Co3 Co1 Co2 C23 121.5(8)
Co5 Co1 Co2 C23 -122.9(8)
C10 Co1 Co2 C2 131.0(9)
C11 Co1 Co2 C2 -114.5(8)
C9 Co1 Co2 C2 8.1(10)
C23 Co1 Co2 C2 -178.6(10)
Co4 Co1 Co2 C2 4.6(6)
Co3 Co1 Co2 C2 -57.0(6)
Co5 Co1 Co2 C2 58.6(6)
C10 Co1 Co2 C15 40.5(9)
C11 Co1 Co2 C15 155.0(8)
C2 Co1 Co2 C15 -90.4(7)
C9 Co1 Co2 C15 -82.3(9)
C23 Co1 Co2 C15 91.0(9)
Co4 Co1 Co2 C15 -85.9(5)
Co3 Co1 Co2 C15 -147.5(5)
Co5 Co1 Co2 C15 -31.9(5)
C10 Co1 Co2 Co5 72.4(7)
C11 Co1 Co2 Co5 -173.1(6)
C2 Co1 Co2 Co5 -58.6(6)
C9 Co1 Co2 Co5 -50.4(8)
C23 Co1 Co2 Co5 122.9(8)
Co4 Co1 Co2 Co5 -53.98(8)
Co3 Co1 Co2 Co5 -115.58(9)
C10 Co1 Co2 Co3 -172.0(7)
C11 Co1 Co2 Co3 -57.5(6)
C2 Co1 Co2 Co3 57.0(6)
C9 Co1 Co2 Co3 65.1(8)
C23 Co1 Co2 Co3 -121.5(8)
Co4 Co1 Co2 Co3 61.60(8)
Co5 Co1 Co2 Co3 115.58(9)
C10 Co1 Co2 Co6 139.7(7)
C11 Co1 Co2 Co6 -105.8(6)
C2 Co1 Co2 Co6 8.8(6)
C9 Co1 Co2 Co6 16.9(8)
C23 Co1 Co2 Co6 -169.8(8)
Co4 Co1 Co2 Co6 13.35(9)
Co3 Co1 Co2 Co6 -48.26(7)
Co5 Co1 Co2 Co6 67.33(8)
O16 C16 Co3 C12 -4(10)
O16 C16 Co3 C2 -164(10)
O16 C16 Co3 C13 94(10)
O16 C16 Co3 Co6 136(10)
O16 C16 Co3 Co1 -116(10)
O16 C16 Co3 Co2 -170(10)
O16 C16 Co3 Co4 -129(10)
O12 C12 Co3 C16 53(44)
O12 C12 Co3 C2 -149(44)
O12 C12 Co3 C13 -42(44)
O12 C12 Co3 Co6 -88(44)
O12 C12 Co3 Co1 162(44)
O12 C12 Co3 Co2 131(43)
O12 C12 Co3 Co4 -144(44)
Co4 C2 Co3 C16 161.6(7)
Co2 C2 Co3 C16 -7.7(10)
Co6 C2 Co3 C16 -109.0(8)
Co5 C2 Co3 C16 22(4)
Co1 C2 Co3 C16 77.5(9)
Co4 C2 Co3 C12 8.7(11)
Co2 C2 Co3 C12 -160.5(7)
Co6 C2 Co3 C12 98.2(8)
Co5 C2 Co3 C12 -131(4)
Co1 C2 Co3 C12 -75.3(9)
Co4 C2 Co3 C13 -98.1(7)
Co2 C2 Co3 C13 92.6(6)
Co6 C2 Co3 C13 -8.7(6)
Co5 C2 Co3 C13 122(4)
Co1 C2 Co3 C13 177.8(6)
Co4 C2 Co3 Co6 -89.5(6)
Co2 C2 Co3 Co6 101.2(6)
Co5 C2 Co3 Co6 131(4)
Co1 C2 Co3 Co6 -173.5(7)
Co4 C2 Co3 Co1 84.0(6)
Co2 C2 Co3 Co1 -85.3(5)
Co6 C2 Co3 Co1 173.5(7)
Co5 C2 Co3 Co1 -55(4)
Co4 C2 Co3 Co2 169.3(9)
Co6 C2 Co3 Co2 -101.2(6)
Co5 C2 Co3 Co2 30(3)
Co1 C2 Co3 Co2 85.3(5)
Co2 C2 Co3 Co4 -169.3(9)
Co6 C2 Co3 Co4 89.5(6)
Co5 C2 Co3 Co4 -139(4)
Co1 C2 Co3 Co4 -84.0(6)
O13 C13 Co3 C16 -47(2)
Co6 C13 Co3 C16 133.5(7)
O13 C13 Co3 C12 53(2)
Co6 C13 Co3 C12 -126.4(7)
O13 C13 Co3 C2 -172(2)
Co6 C13 Co3 C2 8.7(6)
O13 C13 Co3 Co6 179(2)
O13 C13 Co3 Co1 -169.1(16)
Co6 C13 Co3 Co1 11.4(11)
O13 C13 Co3 Co2 -125(2)
Co6 C13 Co3 Co2 55.2(5)
O13 C13 Co3 Co4 148(2)
Co6 C13 Co3 Co4 -31.9(5)
C10 Co1 Co3 C16 39(5)
C11 Co1 Co3 C16 60.7(9)
C2 Co1 Co3 C16 -123.0(8)
C9 Co1 Co3 C16 152.2(8)
C23 Co1 Co3 C16 -29.8(8)
Co4 Co1 Co3 C16 -174.4(6)
Co2 Co1 Co3 C16 -66.1(6)
Co5 Co1 Co3 C16 -115.5(6)
C10 Co1 Co3 C12 -67(5)
C11 Co1 Co3 C12 -44.7(8)
C2 Co1 Co3 C12 131.5(8)
C9 Co1 Co3 C12 46.8(7)
C23 Co1 Co3 C12 -135.3(8)
Co4 Co1 Co3 C12 80.2(6)
Co2 Co1 Co3 C12 -171.5(6)
Co5 Co1 Co3 C12 139.0(6)
C10 Co1 Co3 C2 162(5)
C11 Co1 Co3 C2 -176.3(8)
C9 Co1 Co3 C2 -84.7(7)
C23 Co1 Co3 C2 93.2(7)
Co4 Co1 Co3 C2 -51.3(5)
Co2 Co1 Co3 C2 56.9(5)
Co5 Co1 Co3 C2 7.5(5)
C10 Co1 Co3 C13 158(5)
C11 Co1 Co3 C13 -179.9(10)
C2 Co1 Co3 C13 -3.7(10)
C9 Co1 Co3 C13 -88.4(9)
C23 Co1 Co3 C13 89.5(10)
Co4 Co1 Co3 C13 -55.0(8)
Co2 Co1 Co3 C13 53.2(8)
Co5 Co1 Co3 C13 3.8(8)
C10 Co1 Co3 Co6 167(5)
C11 Co1 Co3 Co6 -171.3(6)
C2 Co1 Co3 Co6 5.0(5)
C9 Co1 Co3 Co6 -79.8(4)
C23 Co1 Co3 Co6 98.1(5)
Co4 Co1 Co3 Co6 -46.39(8)
Co2 Co1 Co3 Co6 61.88(9)
Co5 Co1 Co3 Co6 12.46(10)
C10 Co1 Co3 Co2 105(5)
C11 Co1 Co3 Co2 126.8(6)
C2 Co1 Co3 Co2 -56.9(5)
C9 Co1 Co3 Co2 -141.7(4)
C23 Co1 Co3 Co2 36.3(5)
Co4 Co1 Co3 Co2 -108.27(9)
Co5 Co1 Co3 Co2 -49.42(8)
C10 Co1 Co3 Co4 -147(5)
C11 Co1 Co3 Co4 -124.9(6)
C2 Co1 Co3 Co4 51.3(5)
C9 Co1 Co3 Co4 -33.4(4)
C23 Co1 Co3 Co4 144.5(5)
Co2 Co1 Co3 Co4 108.27(9)
Co5 Co1 Co3 Co4 58.85(8)
C17 Co2 Co3 C16 -39.2(11)
C23 Co2 Co3 C16 65.7(10)
C2 Co2 Co3 C16 173.4(8)
C15 Co2 Co3 C16 179.1(10)
Co5 Co2 Co3 C16 168.6(6)
Co1 Co2 Co3 C16 114.9(6)
Co6 Co2 Co3 C16 -134.3(6)
C17 Co2 Co3 C12 -119(3)
C23 Co2 Co3 C12 -15(3)
C2 Co2 Co3 C12 93(2)
C15 Co2 Co3 C12 99(3)
Co5 Co2 Co3 C12 88(2)
Co1 Co2 Co3 C12 35(2)
Co6 Co2 Co3 C12 146(2)
C17 Co2 Co3 C2 147.3(11)
C23 Co2 Co3 C2 -107.7(10)
C15 Co2 Co3 C2 5.7(10)
Co5 Co2 Co3 C2 -4.8(6)
Co1 Co2 Co3 C2 -58.5(6)
Co6 Co2 Co3 C2 52.3(6)
C17 Co2 Co3 C13 53.8(10)
C23 Co2 Co3 C13 158.7(9)
C2 Co2 Co3 C13 -93.6(7)
C15 Co2 Co3 C13 -87.9(9)
Co5 Co2 Co3 C13 -98.4(4)
Co1 Co2 Co3 C13 -152.1(4)
Co6 Co2 Co3 C13 -41.3(4)
C17 Co2 Co3 Co6 95.0(9)
C23 Co2 Co3 Co6 -160.1(8)
C2 Co2 Co3 Co6 -52.3(6)
C15 Co2 Co3 Co6 -46.7(8)
Co5 Co2 Co3 Co6 -57.14(9)
Co1 Co2 Co3 Co6 -110.83(9)
C17 Co2 Co3 Co1 -154.1(9)
C23 Co2 Co3 Co1 -49.2(8)
C2 Co2 Co3 Co1 58.5(6)
C15 Co2 Co3 Co1 64.2(8)
Co5 Co2 Co3 Co1 53.70(8)
Co6 Co2 Co3 Co1 110.83(9)
C17 Co2 Co3 Co4 154.3(9)
C23 Co2 Co3 Co4 -100.8(8)
C2 Co2 Co3 Co4 6.9(6)
C15 Co2 Co3 Co4 12.6(8)
Co5 Co2 Co3 Co4 2.10(9)
Co1 Co2 Co3 Co4 -51.59(7)
Co6 Co2 Co3 Co4 59.24(7)
O9 C9 Co4 C2 -168(5)
Co1 C9 Co4 C2 -0.9(8)
O9 C9 Co4 C6 -48(5)
Co1 C9 Co4 C6 119.5(6)
O9 C9 Co4 C22 56(5)
Co1 C9 Co4 C22 -136.7(6)
O9 C9 Co4 Co7 28(5)
Co1 C9 Co4 Co7 -164.3(2)
O9 C9 Co4 Co1 -167(5)
O9 C9 Co4 Co11 -65(6)
Co1 C9 Co4 Co11 102.6(7)
O9 C9 Co4 Co6 169(4)
Co1 C9 Co4 Co6 -23.6(18)
O9 C9 Co4 Co5 -122(5)
Co1 C9 Co4 Co5 45.4(5)
O9 C9 Co4 Co3 150(5)
Co1 C9 Co4 Co3 -42.7(5)
Co2 C2 Co4 C9 33(4)
Co6 C2 Co4 C9 -164.9(8)
Co5 C2 Co4 C9 88.0(9)
Co3 C2 Co4 C9 -83.9(9)
Co1 C2 Co4 C9 1.0(9)
Co2 C2 Co4 C6 -72(4)
Co6 C2 Co4 C6 90.7(7)
Co5 C2 Co4 C6 -16.4(8)
Co3 C2 Co4 C6 171.8(6)
Co1 C2 Co4 C6 -103.3(7)
Co2 C2 Co4 C22 139(4)
Co6 C2 Co4 C22 -58.9(10)
Co5 C2 Co4 C22 -166.0(7)
Co3 C2 Co4 C22 22.1(11)
Co1 C2 Co4 C22 107.0(9)
Co2 C2 Co4 Co7 -163(4)
Co6 C2 Co4 Co7 -0.5(7)
Co5 C2 Co4 Co7 -107.6(4)
Co3 C2 Co4 Co7 80.5(6)
Co1 C2 Co4 Co7 165.43(19)
Co2 C2 Co4 Co1 32(4)
Co6 C2 Co4 Co1 -165.9(8)
Co5 C2 Co4 Co1 86.9(6)
Co3 C2 Co4 Co1 -84.9(6)
Co2 C2 Co4 Co11 -107(4)
Co6 C2 Co4 Co11 55.8(4)
Co5 C2 Co4 Co11 -51.4(4)
Co3 C2 Co4 Co11 136.8(5)
Co1 C2 Co4 Co11 -138.3(4)
Co2 C2 Co4 Co6 -162(4)
Co5 C2 Co4 Co6 -107.1(7)
Co3 C2 Co4 Co6 81.0(6)
Co1 C2 Co4 Co6 165.9(8)
Co2 C2 Co4 Co5 -55(4)
Co6 C2 Co4 Co5 107.1(7)
Co3 C2 Co4 Co5 -171.8(9)
Co1 C2 Co4 Co5 -86.9(6)
Co2 C2 Co4 Co3 117(4)
Co6 C2 Co4 Co3 -81.0(6)
Co5 C2 Co4 Co3 171.8(9)
Co1 C2 Co4 Co3 84.9(6)
O6 C6 Co4 C9 16(2)
Co11 C6 Co4 C9 -164.7(9)
O6 C6 Co4 C2 129.8(19)
Co11 C6 Co4 C2 -50.7(8)
O6 C6 Co4 C22 -72(2)
Co11 C6 Co4 C22 107.1(7)
O6 C6 Co4 Co7 -111(2)
Co11 C6 Co4 Co7 68.4(4)
O6 C6 Co4 Co1 75(2)
Co11 C6 Co4 Co1 -105.5(5)
O6 C6 Co4 Co11 -179(2)
O6 C6 Co4 Co6 178.2(18)
Co11 C6 Co4 Co6 -2.3(6)
O6 C6 Co4 Co5 118(2)
Co11 C6 Co4 Co5 -62.7(4)
O6 C6 Co4 Co3 144.0(15)
Co11 C6 Co4 Co3 -36.5(15)
O22 C22 Co4 C9 30(2)
Co7 C22 Co4 C9 -149.3(8)
O22 C22 Co4 C2 -85(3)
Co7 C22 Co4 C2 95.6(8)
O22 C22 Co4 C6 123(2)
Co7 C22 Co4 C6 -56.8(8)
O22 C22 Co4 Co7 180(3)
O22 C22 Co4 Co1 -20(3)
Co7 C22 Co4 Co1 160.8(2)
O22 C22 Co4 Co11 172(2)
Co7 C22 Co4 Co11 -7.5(8)
O22 C22 Co4 Co6 -123(2)
Co7 C22 Co4 Co6 57.3(6)
O22 C22 Co4 Co5 -162.0(18)
Co7 C22 Co4 Co5 18(4)
O22 C22 Co4 Co3 -70(2)
Co7 C22 Co4 Co3 110.1(5)
C10 Co1 Co4 C9 48.2(11)
C11 Co1 Co4 C9 -66.1(10)
C2 Co1 Co4 C9 -178.9(10)
C23 Co1 Co4 C9 173.3(11)
Co2 Co1 Co4 C9 176.5(8)
Co3 Co1 Co4 C9 -127.5(8)
Co5 Co1 Co4 C9 126.6(8)
C10 Co1 Co4 C2 -132.9(9)
C11 Co1 Co4 C2 112.8(8)
C9 Co1 Co4 C2 178.9(10)
C23 Co1 Co4 C2 -7.8(10)
Co2 Co1 Co4 C2 -4.6(6)
Co3 Co1 Co4 C2 51.4(6)
Co5 Co1 Co4 C2 -54.5(6)
C10 Co1 Co4 C6 -29.5(9)
C11 Co1 Co4 C6 -143.8(8)
C2 Co1 Co4 C6 103.4(8)
C9 Co1 Co4 C6 -77.7(9)
C23 Co1 Co4 C6 95.5(10)
Co2 Co1 Co4 C6 98.8(5)
Co3 Co1 Co4 C6 154.8(5)
Co5 Co1 Co4 C6 48.9(5)
C10 Co1 Co4 C22 108.7(11)
C11 Co1 Co4 C22 -5.6(10)
C2 Co1 Co4 C22 -118.4(10)
C9 Co1 Co4 C22 60.5(11)
C23 Co1 Co4 C22 -126.2(11)
Co2 Co1 Co4 C22 -123.0(8)
Co3 Co1 Co4 C22 -67.0(8)
Co5 Co1 Co4 C22 -172.9(8)
C10 Co1 Co4 Co7 173.2(8)
C11 Co1 Co4 Co7 59.0(7)
C2 Co1 Co4 Co7 -53.9(7)
C9 Co1 Co4 Co7 125.0(9)
C23 Co1 Co4 Co7 -61.7(9)
Co2 Co1 Co4 Co7 -58.5(4)
Co3 Co1 Co4 Co7 -2.4(4)
Co5 Co1 Co4 Co7 -108.4(4)
C10 Co1 Co4 Co11 -83.8(7)
C11 Co1 Co4 Co11 162.0(6)
C2 Co1 Co4 Co11 49.1(6)
C9 Co1 Co4 Co11 -132.0(8)
C23 Co1 Co4 Co11 41.3(8)
Co2 Co1 Co4 Co11 44.56(12)
Co3 Co1 Co4 Co11 100.59(11)
Co5 Co1 Co4 Co11 -5.36(10)
C10 Co1 Co4 Co6 -142.8(7)
C11 Co1 Co4 Co6 102.9(6)
C2 Co1 Co4 Co6 -9.9(6)
C9 Co1 Co4 Co6 169.0(8)
C23 Co1 Co4 Co6 -17.7(8)
Co2 Co1 Co4 Co6 -14.48(9)
Co3 Co1 Co4 Co6 41.55(8)
Co5 Co1 Co4 Co6 -64.40(8)
C10 Co1 Co4 Co5 -78.4(7)
C11 Co1 Co4 Co5 167.3(6)
C2 Co1 Co4 Co5 54.5(6)
C9 Co1 Co4 Co5 -126.6(8)
C23 Co1 Co4 Co5 46.7(8)
Co2 Co1 Co4 Co5 49.92(8)
Co3 Co1 Co4 Co5 105.95(9)
C10 Co1 Co4 Co3 175.6(7)
C11 Co1 Co4 Co3 61.4(6)
C2 Co1 Co4 Co3 -51.4(6)
C9 Co1 Co4 Co3 127.5(8)
C23 Co1 Co4 Co3 -59.3(8)
Co2 Co1 Co4 Co3 -56.03(8)
Co5 Co1 Co4 Co3 -105.95(9)
C16 Co3 Co4 C9 60.5(19)
C12 Co3 Co4 C9 -66.0(9)
C2 Co3 Co4 C9 107.6(10)
C13 Co3 Co4 C9 -163.8(9)
Co6 Co3 Co4 C9 168.8(8)
Co1 Co3 Co4 C9 45.1(8)
Co2 Co3 Co4 C9 99.9(8)
C16 Co3 Co4 C2 -47.1(18)
C12 Co3 Co4 C2 -173.6(8)
C13 Co3 Co4 C2 88.6(8)
Co6 Co3 Co4 C2 61.2(6)
Co1 Co3 Co4 C2 -62.5(6)
Co2 Co3 Co4 C2 -7.7(6)
C16 Co3 Co4 C6 -67(2)
C12 Co3 Co4 C6 167.0(14)
C2 Co3 Co4 C6 -19.4(14)
C13 Co3 Co4 C6 69.2(14)
Co6 Co3 Co4 C6 41.7(13)
Co1 Co3 Co4 C6 -81.9(13)
Co2 Co3 Co4 C6 -27.1(13)
C16 Co3 Co4 C22 148.8(18)
C12 Co3 Co4 C22 22.3(7)
C2 Co3 Co4 C22 -164.1(8)
C13 Co3 Co4 C22 -75.5(8)
Co6 Co3 Co4 C22 -103.0(6)
Co1 Co3 Co4 C22 133.4(6)
Co2 Co3 Co4 C22 -171.8(6)
C16 Co3 Co4 Co7 -165.3(17)
C12 Co3 Co4 Co7 68.2(5)
C2 Co3 Co4 Co7 -118.2(6)
C13 Co3 Co4 Co7 -29.6(5)
Co6 Co3 Co4 Co7 -57.07(10)
Co1 Co3 Co4 Co7 179.32(11)
Co2 Co3 Co4 Co7 -125.94(9)
C16 Co3 Co4 Co1 15.4(17)
C12 Co3 Co4 Co1 -111.1(5)
C2 Co3 Co4 Co1 62.5(6)
C13 Co3 Co4 Co1 151.1(5)
Co6 Co3 Co4 Co1 123.61(10)
Co2 Co3 Co4 Co1 54.73(8)
C16 Co3 Co4 Co11 -95.0(17)
C12 Co3 Co4 Co11 138.5(5)
C2 Co3 Co4 Co11 -47.9(6)
C13 Co3 Co4 Co11 40.7(5)
Co6 Co3 Co4 Co11 13.22(9)
Co1 Co3 Co4 Co11 -110.39(11)
Co2 Co3 Co4 Co11 -55.66(10)
C16 Co3 Co4 Co6 -108.3(17)
C12 Co3 Co4 Co6 125.2(5)
C2 Co3 Co4 Co6 -61.2(6)
C13 Co3 Co4 Co6 27.5(5)
Co1 Co3 Co4 Co6 -123.61(10)
Co2 Co3 Co4 Co6 -68.88(9)
C16 Co3 Co4 Co5 -41.3(17)
C12 Co3 Co4 Co5 -167.8(5)
C2 Co3 Co4 Co5 5.8(6)
C13 Co3 Co4 Co5 94.4(5)
Co6 Co3 Co4 Co5 66.94(8)
Co1 Co3 Co4 Co5 -56.66(8)
Co2 Co3 Co4 Co5 -1.93(8)
O8 C8 Co5 C24 42(28)
O8 C8 Co5 C15 -50(28)
O8 C8 Co5 C2 -165(28)
O8 C8 Co5 Co2 -94(28)
O8 C8 Co5 Co11 87(28)
O8 C8 Co5 Co1 -151(28)
O8 C8 Co5 Co4 151(28)
O24 C24 Co5 C8 -64(2)
Co11 C24 Co5 C8 120.0(6)
O24 C24 Co5 C15 32(2)
Co11 C24 Co5 C15 -143.8(6)
O24 C24 Co5 C2 134.3(19)
Co11 C24 Co5 C2 -41.3(8)
O24 C24 Co5 Co2 75(2)
Co11 C24 Co5 Co2 -100.2(5)
O24 C24 Co5 Co11 176(2)
O24 C24 Co5 Co1 175.7(12)
Co11 C24 Co5 Co1 0(2)
O24 C24 Co5 Co4 -180(2)
Co11 C24 Co5 Co4 4.6(6)
O15 C15 Co5 C8 44(3)
Co2 C15 Co5 C8 -137.1(6)
O15 C15 Co5 C24 -46(3)
Co2 C15 Co5 C24 133.2(6)
O15 C15 Co5 C2 -170(2)
Co2 C15 Co5 C2 9.7(6)
O15 C15 Co5 Co2 -179(100)
O15 C15 Co5 Co11 -81(3)
Co2 C15 Co5 Co11 98.2(5)
O15 C15 Co5 Co1 143(2)
Co2 C15 Co5 Co1 -37.6(5)
O15 C15 Co5 Co4 -169(2)
Co2 C15 Co5 Co4 10.0(11)
Co4 C2 Co5 C8 -66.3(11)
Co2 C2 Co5 C8 103.8(10)
Co6 C2 Co5 C8 -157.5(8)
Co3 C2 Co5 C8 74(4)
Co1 C2 Co5 C8 18.4(12)
Co4 C2 Co5 C24 81.2(8)
Co2 C2 Co5 C24 -108.7(7)
Co6 C2 Co5 C24 -10.0(10)
Co3 C2 Co5 C24 -139(4)
Co1 C2 Co5 C24 165.9(6)
Co4 C2 Co5 C15 179.7(6)
Co2 C2 Co5 C15 -10.2(7)
Co6 C2 Co5 C15 88.6(7)
Co3 C2 Co5 C15 -40(4)
Co1 C2 Co5 C15 -95.6(6)
Co4 C2 Co5 Co2 -170.1(8)
Co6 C2 Co5 Co2 98.7(7)
Co3 C2 Co5 Co2 -30(3)
Co1 C2 Co5 Co2 -85.4(5)
Co4 C2 Co5 Co11 51.1(4)
Co2 C2 Co5 Co11 -138.8(4)
Co6 C2 Co5 Co11 -40.0(5)
Co3 C2 Co5 Co11 -169(4)
Co1 C2 Co5 Co11 135.8(4)
Co4 C2 Co5 Co1 -84.7(5)
Co2 C2 Co5 Co1 85.4(5)
Co6 C2 Co5 Co1 -175.9(9)
Co3 C2 Co5 Co1 55(4)
Co2 C2 Co5 Co4 170.1(8)
Co6 C2 Co5 Co4 -91.2(6)
Co3 C2 Co5 Co4 140(4)
Co1 C2 Co5 Co4 84.7(5)
C17 Co2 Co5 C8 96.1(15)
C23 Co2 Co5 C8 -25.9(11)
C2 Co2 Co5 C8 -131.3(9)
C15 Co2 Co5 C8 61.5(9)
Co1 Co2 Co5 C8 -74.6(7)
Co3 Co2 Co5 C8 -126.7(7)
Co6 Co2 Co5 C8 -172.7(7)
C17 Co2 Co5 C24 -26.9(14)
C23 Co2 Co5 C24 -148.9(9)
C2 Co2 Co5 C24 105.7(7)
C15 Co2 Co5 C24 -61.5(8)
Co1 Co2 Co5 C24 162.3(5)
Co3 Co2 Co5 C24 110.3(5)
Co6 Co2 Co5 C24 64.3(5)
C17 Co2 Co5 C15 34.6(15)
C23 Co2 Co5 C15 -87.4(10)
C2 Co2 Co5 C15 167.2(8)
Co1 Co2 Co5 C15 -136.2(6)
Co3 Co2 Co5 C15 171.8(6)
Co6 Co2 Co5 C15 125.8(6)
C17 Co2 Co5 C2 -132.6(14)
C23 Co2 Co5 C2 105.4(10)
C15 Co2 Co5 C2 -167.2(8)
Co1 Co2 Co5 C2 56.6(5)
Co3 Co2 Co5 C2 4.6(5)
Co6 Co2 Co5 C2 -41.4(5)
C17 Co2 Co5 Co11 -84.4(13)
C23 Co2 Co5 Co11 153.6(8)
C2 Co2 Co5 Co11 48.1(5)
C15 Co2 Co5 Co11 -119.0(6)
Co1 Co2 Co5 Co11 104.78(11)
Co3 Co2 Co5 Co11 52.78(12)
Co6 Co2 Co5 Co11 6.75(9)
C17 Co2 Co5 Co1 170.8(13)
C23 Co2 Co5 Co1 48.8(8)
C2 Co2 Co5 Co1 -56.6(5)
C15 Co2 Co5 Co1 136.2(6)
Co3 Co2 Co5 Co1 -52.00(8)
Co6 Co2 Co5 Co1 -98.03(8)
C17 Co2 Co5 Co4 -139.4(13)
C23 Co2 Co5 Co4 98.6(8)
C2 Co2 Co5 Co4 -6.9(5)
C15 Co2 Co5 Co4 -174.0(6)
Co1 Co2 Co5 Co4 49.78(8)
Co3 Co2 Co5 Co4 -2.23(9)
Co6 Co2 Co5 Co4 -48.25(7)
C10 Co1 Co5 C8 6.4(8)
C11 Co1 Co5 C8 165(3)
C2 Co1 Co5 C8 -169.1(7)
C9 Co1 Co5 C8 -80.2(7)
C23 Co1 Co5 C8 95.7(7)
Co4 Co1 Co5 C8 -113.8(5)
Co2 Co1 Co5 C8 131.4(5)
Co3 Co1 Co5 C8 -176.6(5)
C10 Co1 Co5 C24 125.4(19)
C11 Co1 Co5 C24 -76(3)
C2 Co1 Co5 C24 -50.2(19)
C9 Co1 Co5 C24 38.7(19)
C23 Co1 Co5 C24 -145.4(19)
Co4 Co1 Co5 C24 5.1(18)
Co2 Co1 Co5 C24 -109.7(18)
Co3 Co1 Co5 C24 -57.7(18)
C10 Co1 Co5 C15 -91.5(8)
C11 Co1 Co5 C15 67(3)
C2 Co1 Co5 C15 93.0(7)
C9 Co1 Co5 C15 -178.1(7)
C23 Co1 Co5 C15 -2.2(7)
Co4 Co1 Co5 C15 148.3(5)
Co2 Co1 Co5 C15 33.5(5)
Co3 Co1 Co5 C15 85.4(5)
C10 Co1 Co5 C2 175.5(8)
C11 Co1 Co5 C2 -26(3)
C9 Co1 Co5 C2 88.9(7)
C23 Co1 Co5 C2 -95.2(7)
Co4 Co1 Co5 C2 55.3(5)
Co2 Co1 Co5 C2 -59.5(5)
Co3 Co1 Co5 C2 -7.6(5)
C10 Co1 Co5 Co2 -125.0(6)
C11 Co1 Co5 Co2 33(3)
C2 Co1 Co5 Co2 59.5(5)
C9 Co1 Co5 Co2 148.4(5)
C23 Co1 Co5 Co2 -35.7(5)
Co4 Co1 Co5 Co2 114.78(10)
Co3 Co1 Co5 Co2 51.91(8)
C10 Co1 Co5 Co11 125.4(6)
C11 Co1 Co5 Co11 -76(3)
C2 Co1 Co5 Co11 -50.1(5)
C9 Co1 Co5 Co11 38.8(6)
C23 Co1 Co5 Co11 -145.3(5)
Co4 Co1 Co5 Co11 5.17(10)
Co2 Co1 Co5 Co11 -109.61(11)
Co3 Co1 Co5 Co11 -57.70(11)
C10 Co1 Co5 Co4 120.2(6)
C11 Co1 Co5 Co4 -81(3)
C2 Co1 Co5 Co4 -55.3(5)
C9 Co1 Co5 Co4 33.6(5)
C23 Co1 Co5 Co4 -150.5(5)
Co2 Co1 Co5 Co4 -114.78(10)
Co3 Co1 Co5 Co4 -62.87(8)
C9 Co4 Co5 C8 37.7(8)
C2 Co4 Co5 C8 143.2(8)
C6 Co4 Co5 C8 -51.9(8)
C22 Co4 Co5 C8 -130(3)
Co7 Co4 Co5 C8 -113.7(6)
Co1 Co4 Co5 C8 83.9(6)
Co11 Co4 Co5 C8 -101.6(6)
Co6 Co4 Co5 C8 -170.6(6)
Co3 Co4 Co5 C8 137.9(6)
C9 Co4 Co5 C24 135.3(8)
C2 Co4 Co5 C24 -119.2(8)
C6 Co4 Co5 C24 45.6(7)
C22 Co4 Co5 C24 -32(3)
Co7 Co4 Co5 C24 -16.2(5)
Co1 Co4 Co5 C24 -178.6(5)
Co11 Co4 Co5 C24 -4.0(5)
Co6 Co4 Co5 C24 -73.1(5)
Co3 Co4 Co5 C24 -124.6(5)
C9 Co4 Co5 C15 -105.9(10)
C2 Co4 Co5 C15 -0.4(10)
C6 Co4 Co5 C15 164.4(10)
C22 Co4 Co5 C15 87(3)
Co7 Co4 Co5 C15 102.6(8)
Co1 Co4 Co5 C15 -59.8(8)
Co11 Co4 Co5 C15 114.8(8)
Co6 Co4 Co5 C15 45.7(8)
Co3 Co4 Co5 C15 -5.8(8)
C9 Co4 Co5 C2 -105.5(8)
C6 Co4 Co5 C2 164.8(8)
C22 Co4 Co5 C2 87(3)
Co7 Co4 Co5 C2 103.1(6)
Co1 Co4 Co5 C2 -59.4(6)
Co11 Co4 Co5 C2 115.2(6)
Co6 Co4 Co5 C2 46.1(6)
Co3 Co4 Co5 C2 -5.4(6)
C9 Co4 Co5 Co2 -98.1(6)
C2 Co4 Co5 Co2 7.4(6)
C6 Co4 Co5 Co2 172.3(5)
C22 Co4 Co5 Co2 94(3)
Co7 Co4 Co5 Co2 110.47(11)
Co1 Co4 Co5 Co2 -51.94(9)
Co11 Co4 Co5 Co2 122.60(9)
Co6 Co4 Co5 Co2 53.56(8)
Co3 Co4 Co5 Co2 2.02(8)
C9 Co4 Co5 Co11 139.3(6)
C2 Co4 Co5 Co11 -115.2(6)
C6 Co4 Co5 Co11 49.7(5)
C22 Co4 Co5 Co11 -28(3)
Co7 Co4 Co5 Co11 -12.13(10)
Co1 Co4 Co5 Co11 -174.54(10)
Co6 Co4 Co5 Co11 -69.04(7)
Co3 Co4 Co5 Co11 -120.58(8)
C9 Co4 Co5 Co1 -46.1(6)
C2 Co4 Co5 Co1 59.4(6)
C6 Co4 Co5 Co1 -135.8(5)
C22 Co4 Co5 Co1 146(3)
Co7 Co4 Co5 Co1 162.41(13)
Co11 Co4 Co5 Co1 174.54(10)
Co6 Co4 Co5 Co1 105.50(9)
Co3 Co4 Co5 Co1 53.96(8)
O13 C13 Co6 C2 172(3)
Co3 C13 Co6 C2 -8.9(6)
O13 C13 Co6 C1 -60(3)
Co3 C13 Co6 C1 118.9(6)
O13 C13 Co6 C14 43(3)
Co3 C13 Co6 C14 -137.5(6)
O13 C13 Co6 Co8 -1(3)
Co3 C13 Co6 Co8 178.53(17)
O13 C13 Co6 Co3 -179(3)
O13 C13 Co6 Co4 -143(3)
Co3 C13 Co6 Co4 36.3(6)
O13 C13 Co6 Co11 -96(3)
Co3 C13 Co6 Co11 83.1(16)
O13 C13 Co6 Co2 134(3)
Co3 C13 Co6 Co2 -47.1(4)
O13 C13 Co6 Co9 -48(3)
Co3 C13 Co6 Co9 131.1(4)
Co4 C2 Co6 C13 107.7(7)
Co2 C2 Co6 C13 -76.0(7)
Co5 C2 Co6 C13 -160.9(7)
Co3 C2 Co6 C13 9.1(7)
Co1 C2 Co6 C13 36(3)
Co4 C2 Co6 C1 -24.9(7)
Co2 C2 Co6 C1 151.4(5)
Co5 C2 Co6 C1 66.5(7)
Co3 C2 Co6 C1 -123.5(5)
Co1 C2 Co6 C1 -97(3)
Co4 C2 Co6 C14 -151.0(7)
Co2 C2 Co6 C14 25.3(11)
Co5 C2 Co6 C14 -59.6(10)
Co3 C2 Co6 C14 110.4(8)
Co1 C2 Co6 C14 137(3)
Co4 C2 Co6 Co8 -82.3(7)
Co2 C2 Co6 Co8 94.0(6)
Co5 C2 Co6 Co8 9.1(10)
Co3 C2 Co6 Co8 179.1(2)
Co1 C2 Co6 Co8 -154(3)
Co4 C2 Co6 Co3 98.5(6)
Co2 C2 Co6 Co3 -85.1(6)
Co5 C2 Co6 Co3 -170.1(8)
Co1 C2 Co6 Co3 26(3)
Co2 C2 Co6 Co4 176.4(9)
Co5 C2 Co6 Co4 91.4(7)
Co3 C2 Co6 Co4 -98.5(6)
Co1 C2 Co6 Co4 -72(3)
Co4 C2 Co6 Co11 -52.9(4)
Co2 C2 Co6 Co11 123.5(5)
Co5 C2 Co6 Co11 38.5(5)
Co3 C2 Co6 Co11 -151.4(4)
Co1 C2 Co6 Co11 -125(3)
Co4 C2 Co6 Co2 -176.4(9)
Co5 C2 Co6 Co2 -84.9(7)
Co3 C2 Co6 Co2 85.1(6)
Co1 C2 Co6 Co2 112(3)
Co4 C2 Co6 Co9 12.7(9)
Co2 C2 Co6 Co9 -170.93(17)
Co5 C2 Co6 Co9 104.1(6)
Co3 C2 Co6 Co9 -85.8(6)
Co1 C2 Co6 Co9 -59(3)
Co9 C1 Co6 C13 19.6(9)
Co11 C1 Co6 C13 -163.8(6)
Co7 C1 Co6 C13 -67.3(10)
Co8 C1 Co6 C13 103.2(7)
Co10 C1 Co6 C13 118(2)
Co9 C1 Co6 C2 141.3(6)
Co11 C1 Co6 C2 -42.2(7)
Co7 C1 Co6 C2 54.3(8)
Co8 C1 Co6 C2 -135.2(5)
Co10 C1 Co6 C2 -120(2)
Co9 C1 Co6 C14 -79.6(8)
Co11 C1 Co6 C14 97.0(7)
Co7 C1 Co6 C14 -166.5(8)
Co8 C1 Co6 C14 4.0(7)
Co10 C1 Co6 C14 19(2)
Co9 C1 Co6 Co8 -83.6(6)
Co11 C1 Co6 Co8 93.0(5)
Co7 C1 Co6 Co8 -170.5(9)
Co10 C1 Co6 Co8 14.9(18)
Co9 C1 Co6 Co3 84.4(6)
Co11 C1 Co6 Co3 -99.0(5)
Co7 C1 Co6 Co3 -2.6(9)
Co8 C1 Co6 Co3 167.98(16)
Co10 C1 Co6 Co3 -177.1(18)
Co9 C1 Co6 Co4 123.4(5)
Co11 C1 Co6 Co4 -60.0(4)
Co7 C1 Co6 Co4 36.4(5)
Co8 C1 Co6 Co4 -153.0(4)
Co10 C1 Co6 Co4 -138(2)
Co9 C1 Co6 Co11 -176.6(9)
Co7 C1 Co6 Co11 96.5(8)
Co8 C1 Co6 Co11 -93.0(5)
Co10 C1 Co6 Co11 -78(2)
Co9 C1 Co6 Co2 174.1(2)
Co11 C1 Co6 Co2 -9.3(10)
Co7 C1 Co6 Co2 87.1(8)
Co8 C1 Co6 Co2 -102.3(6)
Co10 C1 Co6 Co2 -87(2)
Co11 C1 Co6 Co9 176.6(9)
Co7 C1 Co6 Co9 -86.9(7)
Co8 C1 Co6 Co9 83.6(6)
Co10 C1 Co6 Co9 98(2)
O14 C14 Co6 C13 52(3)
Co8 C14 Co6 C13 -127.1(7)
O14 C14 Co6 C2 -53(3)
Co8 C14 Co6 C2 127.4(6)
O14 C14 Co6 C1 175(3)
Co8 C14 Co6 C1 -4.1(7)
O14 C14 Co6 Co8 179(3)
O14 C14 Co6 Co3 10(3)
Co8 C14 Co6 Co3 -168.81(18)
O14 C14 Co6 Co4 -113(3)
Co8 C14 Co6 Co4 68.0(14)
O14 C14 Co6 Co11 -141(3)
Co8 C14 Co6 Co11 40.3(6)
O14 C14 Co6 Co2 -38(3)
Co8 C14 Co6 Co2 143.2(5)
O14 C14 Co6 Co9 137(3)
Co8 C14 Co6 Co9 -42.2(5)
C16 Co3 Co6 C13 -61.4(9)
C12 Co3 Co6 C13 69.7(9)
C2 Co3 Co6 C13 -168.6(8)
Co1 Co3 Co6 C13 -173.4(7)
Co2 Co3 Co6 C13 -119.6(7)
Co4 Co3 Co6 C13 143.0(7)
C16 Co3 Co6 C2 107.1(8)
C12 Co3 Co6 C2 -121.7(8)
C13 Co3 Co6 C2 168.6(8)
Co1 Co3 Co6 C2 -4.8(5)
Co2 Co3 Co6 C2 48.9(5)
Co4 Co3 Co6 C2 -48.4(5)
C16 Co3 Co6 C1 -163.7(8)
C12 Co3 Co6 C1 -32.5(9)
C2 Co3 Co6 C1 89.2(7)
C13 Co3 Co6 C1 -102.3(8)
Co1 Co3 Co6 C1 84.4(5)
Co2 Co3 Co6 C1 138.1(5)
Co4 Co3 Co6 C1 40.8(5)
C16 Co3 Co6 C14 -3.6(10)
C12 Co3 Co6 C14 127.5(10)
C2 Co3 Co6 C14 -110.7(9)
C13 Co3 Co6 C14 57.8(10)
Co1 Co3 Co6 C14 -115.5(7)
Co2 Co3 Co6 C14 -61.8(7)
Co4 Co3 Co6 C14 -159.1(7)
C16 Co3 Co6 Co8 -69.4(10)
C12 Co3 Co6 Co8 61.7(10)
C2 Co3 Co6 Co8 -176.6(8)
C13 Co3 Co6 Co8 -8.0(9)
Co1 Co3 Co6 Co8 178.6(6)
Co2 Co3 Co6 Co8 -127.6(7)
Co4 Co3 Co6 Co8 135.0(7)
C16 Co3 Co6 Co4 155.5(7)
C12 Co3 Co6 Co4 -73.3(7)
C2 Co3 Co6 Co4 48.4(5)
C13 Co3 Co6 Co4 -143.0(7)
Co1 Co3 Co6 Co4 43.60(8)
Co2 Co3 Co6 Co4 97.34(8)
C16 Co3 Co6 Co11 141.6(7)
C12 Co3 Co6 Co11 -87.3(7)
C2 Co3 Co6 Co11 34.5(5)
C13 Co3 Co6 Co11 -157.0(7)
Co1 Co3 Co6 Co11 29.68(13)
Co2 Co3 Co6 Co11 83.41(12)
Co4 Co3 Co6 Co11 -13.92(10)
C16 Co3 Co6 Co2 58.2(7)
C12 Co3 Co6 Co2 -170.7(7)
C2 Co3 Co6 Co2 -48.9(5)
C13 Co3 Co6 Co2 119.6(7)
Co1 Co3 Co6 Co2 -53.74(8)
Co4 Co3 Co6 Co2 -97.34(8)
C16 Co3 Co6 Co9 -119.1(7)
C12 Co3 Co6 Co9 12.1(7)
C2 Co3 Co6 Co9 133.8(5)
C13 Co3 Co6 Co9 -57.6(7)
Co1 Co3 Co6 Co9 129.03(10)
Co2 Co3 Co6 Co9 -177.24(10)
Co4 Co3 Co6 Co9 85.43(10)
C9 Co4 Co6 C13 -54.0(17)
C2 Co4 Co6 C13 -85.0(8)
C6 Co4 Co6 C13 165.4(7)
C22 Co4 Co6 C13 55.5(7)
Co7 Co4 Co6 C13 94.5(6)
Co1 Co4 Co6 C13 -74.6(6)
Co11 Co4 Co6 C13 163.5(6)
Co5 Co4 Co6 C13 -131.3(6)
Co3 Co4 Co6 C13 -30.2(6)
C9 Co4 Co6 C2 31.1(17)
C6 Co4 Co6 C2 -109.5(8)
C22 Co4 Co6 C2 140.5(8)
Co7 Co4 Co6 C2 179.6(6)
Co1 Co4 Co6 C2 10.5(6)
Co11 Co4 Co6 C2 -111.4(6)
Co5 Co4 Co6 C2 -46.2(6)
Co3 Co4 Co6 C2 54.8(6)
C9 Co4 Co6 C1 -172.6(16)
C2 Co4 Co6 C1 156.4(7)
C6 Co4 Co6 C1 46.8(6)
C22 Co4 Co6 C1 -63.1(6)
Co7 Co4 Co6 C1 -24.1(4)
Co1 Co4 Co6 C1 166.8(4)
Co11 Co4 Co6 C1 44.9(4)
Co5 Co4 Co6 C1 110.1(4)
Co3 Co4 Co6 C1 -148.8(4)
C9 Co4 Co6 C14 110(2)
C2 Co4 Co6 C14 78.9(14)
C6 Co4 Co6 C14 -30.7(14)
C22 Co4 Co6 C14 -140.6(13)
Co7 Co4 Co6 C14 -101.6(12)
Co1 Co4 Co6 C14 89.3(12)
Co11 Co4 Co6 C14 -32.6(12)
Co5 Co4 Co6 C14 32.6(12)
Co3 Co4 Co6 C14 133.7(12)
C9 Co4 Co6 Co8 163.8(16)
C2 Co4 Co6 Co8 132.7(6)
C6 Co4 Co6 Co8 23.2(5)
C22 Co4 Co6 Co8 -86.8(5)
Co7 Co4 Co6 Co8 -47.75(11)
Co1 Co4 Co6 Co8 143.15(11)
Co11 Co4 Co6 Co8 21.25(10)
Co5 Co4 Co6 Co8 86.45(11)
Co3 Co4 Co6 Co8 -172.49(13)
C9 Co4 Co6 Co3 -23.8(16)
C2 Co4 Co6 Co3 -54.8(6)
C6 Co4 Co6 Co3 -164.4(5)
C22 Co4 Co6 Co3 85.7(5)
Co7 Co4 Co6 Co3 124.73(9)
Co1 Co4 Co6 Co3 -44.36(8)
Co11 Co4 Co6 Co3 -166.27(10)
Co5 Co4 Co6 Co3 -101.06(8)
C9 Co4 Co6 Co11 142.5(16)
C2 Co4 Co6 Co11 111.4(6)
C6 Co4 Co6 Co11 1.9(5)
C22 Co4 Co6 Co11 -108.1(5)
Co7 Co4 Co6 Co11 -69.00(7)
Co1 Co4 Co6 Co11 121.91(9)
Co5 Co4 Co6 Co11 65.20(7)
Co3 Co4 Co6 Co11 166.27(10)
C9 Co4 Co6 Co2 33.4(16)
C2 Co4 Co6 Co2 2.3(6)
C6 Co4 Co6 Co2 -107.2(5)
C22 Co4 Co6 Co2 142.8(5)
Co7 Co4 Co6 Co2 -178.10(8)
Co1 Co4 Co6 Co2 12.81(8)
Co11 Co4 Co6 Co2 -109.10(8)
Co5 Co4 Co6 Co2 -43.89(7)
Co3 Co4 Co6 Co2 57.17(7)
C9 Co4 Co6 Co9 -140.7(16)
C2 Co4 Co6 Co9 -171.8(6)
C6 Co4 Co6 Co9 78.7(5)
C22 Co4 Co6 Co9 -31.3(5)
Co7 Co4 Co6 Co9 7.75(8)
Co1 Co4 Co6 Co9 -161.34(9)
Co11 Co4 Co6 Co9 76.75(8)
Co5 Co4 Co6 Co9 141.96(8)
Co3 Co4 Co6 Co9 -116.98(10)
C17 Co2 Co6 C13 -62.4(10)
C23 Co2 Co6 C13 81.0(14)
C2 Co2 Co6 C13 107.7(8)
C15 Co2 Co6 C13 -162.6(7)
Co5 Co2 Co6 C13 159.3(5)
Co1 Co2 Co6 C13 97.5(5)
Co3 Co2 Co6 C13 43.1(5)
C17 Co2 Co6 C2 -170.1(11)
C23 Co2 Co6 C2 -26.7(15)
C15 Co2 Co6 C2 89.7(8)
Co5 Co2 Co6 C2 51.6(6)
Co1 Co2 Co6 C2 -10.2(6)
Co3 Co2 Co6 C2 -64.6(6)
C17 Co2 Co6 C1 139.0(11)
C23 Co2 Co6 C1 -77.5(15)
C2 Co2 Co6 C1 -50.9(9)
C15 Co2 Co6 C1 38.9(8)
Co5 Co2 Co6 C1 0.7(7)
Co1 Co2 Co6 C1 -61.0(7)
Co3 Co2 Co6 C1 -115.4(7)
C17 Co2 Co6 C14 29.8(11)
C23 Co2 Co6 C14 173.2(14)
C2 Co2 Co6 C14 -160.1(9)
C15 Co2 Co6 C14 -70.4(7)
Co5 Co2 Co6 C14 -108.5(6)
Co1 Co2 Co6 C14 -170.3(6)
Co3 Co2 Co6 C14 135.3(6)
C17 Co2 Co6 Co8 65.1(9)
C23 Co2 Co6 Co8 -151.4(13)
C2 Co2 Co6 Co8 -124.8(7)
C15 Co2 Co6 Co8 -35.1(5)
Co5 Co2 Co6 Co8 -73.21(12)
Co1 Co2 Co6 Co8 -134.97(12)
Co3 Co2 Co6 Co8 170.63(13)
C17 Co2 Co6 Co3 -105.5(9)
C23 Co2 Co6 Co3 37.9(13)
C2 Co2 Co6 Co3 64.6(6)
C15 Co2 Co6 Co3 154.3(5)
Co5 Co2 Co6 Co3 116.16(9)
Co1 Co2 Co6 Co3 54.40(8)
C17 Co2 Co6 Co4 -172.6(9)
C23 Co2 Co6 Co4 -29.2(13)
C2 Co2 Co6 Co4 -2.6(6)
C15 Co2 Co6 Co4 87.2(5)
Co5 Co2 Co6 Co4 49.02(8)
Co1 Co2 Co6 Co4 -12.74(8)
Co3 Co2 Co6 Co4 -67.14(8)
C17 Co2 Co6 Co11 132.5(9)
C23 Co2 Co6 Co11 -84.1(13)
C2 Co2 Co6 Co11 -57.4(6)
C15 Co2 Co6 Co11 32.3(5)
Co5 Co2 Co6 Co11 -5.84(8)
Co1 Co2 Co6 Co11 -67.60(9)
Co3 Co2 Co6 Co11 -122.00(10)
C17 Co2 Co6 Co9 -80.5(13)
C23 Co2 Co6 Co9 62.9(16)
C2 Co2 Co6 Co9 89.6(11)
C15 Co2 Co6 Co9 179(100)
Co5 Co2 Co6 Co9 141.2(9)
Co1 Co2 Co6 Co9 79.4(9)
Co3 Co2 Co6 Co9 25.0(9)
O7 C7 Co7 C25' -105(27)
O7 C7 Co7 C22 -18(27)
O7 C7 Co7 C1 127(27)
O7 C7 Co7 C25 -118(27)
O7 C7 Co7 Co9 -151(27)
O7 C7 Co7 Co4 25(28)
O7 C7 Co7 Co10 149(27)
O7 C7 Co7 Co11 89(27)
O25' C25' Co7 C7 49(5)
Co9 C25' Co7 C7 -141.2(9)
O25' C25' Co7 C22 -37(5)
Co9 C25' Co7 C22 133.0(10)
O25' C25' Co7 C1 -155(5)
Co9 C25' Co7 C1 15.2(11)
O25' C25' Co7 C25 147(14)
Co9 C25' Co7 C25 -43(10)
O25' C25' Co7 Co9 -170(5)
O25' C25' Co7 Co4 -74(5)
Co9 C25' Co7 Co4 95.8(11)
O25' C25' Co7 Co10 155(4)
Co9 C25' Co7 Co10 -35.4(11)
O25' C25' Co7 Co11 -152(4)
Co9 C25' Co7 Co11 18(2)
O22 C22 Co7 C7 -56(3)
Co4 C22 Co7 C7 123.5(8)
O22 C22 Co7 C25' 43(3)
Co4 C22 Co7 C25' -137.1(12)
O22 C22 Co7 C1 143(2)
Co4 C22 Co7 C1 -37.6(9)
O22 C22 Co7 C25 44(3)
Co4 C22 Co7 C25 -136.3(15)
O22 C22 Co7 Co9 87(3)
Co4 C22 Co7 Co9 -93.7(7)
O22 C22 Co7 Co4 -180(3)
O22 C22 Co7 Co10 177.1(13)
Co4 C22 Co7 Co10 -3(3)
O22 C22 Co7 Co11 -173(2)
Co4 C22 Co7 Co11 6.8(7)
Co9 C1 Co7 C7 111.5(13)
Co11 C1 Co7 C7 -54.9(15)
Co6 C1 Co7 C7 -149.6(12)
Co8 C1 Co7 C7 62(3)
Co10 C1 Co7 C7 28.6(15)
Co9 C1 Co7 C25' -16.3(13)
Co11 C1 Co7 C25' 177.2(13)
Co6 C1 Co7 C25' 82.6(14)
Co8 C1 Co7 C25' -66(3)
Co10 C1 Co7 C25' -99.3(13)
Co9 C1 Co7 C22 -108.6(8)
Co11 C1 Co7 C22 84.9(9)
Co6 C1 Co7 C22 -9.7(11)
Co8 C1 Co7 C22 -159(2)
Co10 C1 Co7 C22 168.4(8)
Co9 C1 Co7 C25 -5.4(15)
Co11 C1 Co7 C25 -171.9(15)
Co6 C1 Co7 C25 93.5(16)
Co8 C1 Co7 C25 -55(3)
Co10 C1 Co7 C25 -88.4(15)
Co11 C1 Co7 Co9 -166.4(8)
Co6 C1 Co7 Co9 98.9(7)
Co8 C1 Co7 Co9 -50(2)
Co10 C1 Co7 Co9 -83.0(5)
Co9 C1 Co7 Co4 -136.8(4)
Co11 C1 Co7 Co4 56.7(4)
Co6 C1 Co7 Co4 -38.0(5)
Co8 C1 Co7 Co4 173(2)
Co10 C1 Co7 Co4 140.2(4)
Co9 C1 Co7 Co10 83.0(5)
Co11 C1 Co7 Co10 -83.5(5)
Co6 C1 Co7 Co10 -178.2(9)
Co8 C1 Co7 Co10 33(2)
Co9 C1 Co7 Co11 166.4(8)
Co6 C1 Co7 Co11 -94.7(8)
Co8 C1 Co7 Co11 116(2)
Co10 C1 Co7 Co11 83.5(5)
O25 C25 Co7 C7 40(5)
Co9 C25 Co7 C7 -147.2(14)
O25 C25 Co7 C25' -44(8)
Co9 C25 Co7 C25' 128(11)
O25 C25 Co7 C22 -48(5)
Co9 C25 Co7 C22 124.6(14)
O25 C25 Co7 C1 -167(5)
Co9 C25 Co7 C1 5.8(16)
O25 C25 Co7 Co9 -173(6)
O25 C25 Co7 Co4 -92(6)
Co9 C25 Co7 Co4 81(2)
O25 C25 Co7 Co10 143(5)
Co9 C25 Co7 Co10 -43.8(15)
O25 C25 Co7 Co11 -175(4)
Co9 C25 Co7 Co11 -2(3)
C9 Co4 Co7 C7 -24.4(10)
C2 Co4 Co7 C7 174.0(8)
C6 Co4 Co7 C7 59.8(8)
C22 Co4 Co7 C7 -63.7(10)
Co1 Co4 Co7 C7 -140.9(7)
Co11 Co4 Co7 C7 108.6(6)
Co6 Co4 Co7 C7 173.7(6)
Co5 Co4 Co7 C7 120.1(6)
Co3 Co4 Co7 C7 -143.0(6)
C9 Co4 Co7 C25' 92.4(15)
C2 Co4 Co7 C25' -69.2(14)
C6 Co4 Co7 C25' 176.5(14)
C22 Co4 Co7 C25' 53.0(16)
Co1 Co4 Co7 C25' -24.1(14)
Co11 Co4 Co7 C25' -134.6(13)
Co6 Co4 Co7 C25' -69.6(13)
Co5 Co4 Co7 C25' -123.2(13)
Co3 Co4 Co7 C25' -26.3(13)
C9 Co4 Co7 C22 39.4(11)
C2 Co4 Co7 C22 -122.2(9)
C6 Co4 Co7 C22 123.5(9)
Co1 Co4 Co7 C22 -77.1(9)
Co11 Co4 Co7 C22 172.4(8)
Co6 Co4 Co7 C22 -122.6(8)
Co5 Co4 Co7 C22 -176.2(8)
Co3 Co4 Co7 C22 -79.3(8)
C9 Co4 Co7 C1 -174.3(9)
C2 Co4 Co7 C1 24.1(6)
C6 Co4 Co7 C1 -90.1(6)
C22 Co4 Co7 C1 146.4(9)
Co1 Co4 Co7 C1 69.2(5)
Co11 Co4 Co7 C1 -41.3(4)
Co6 Co4 Co7 C1 23.8(4)
Co5 Co4 Co7 C1 -29.8(4)
Co3 Co4 Co7 C1 67.1(4)
C9 Co4 Co7 C25 103(2)
C2 Co4 Co7 C25 -58(2)
C6 Co4 Co7 C25 -172(2)
C22 Co4 Co7 C25 64(2)
Co1 Co4 Co7 C25 -13(2)
Co11 Co4 Co7 C25 -123.6(19)
Co6 Co4 Co7 C25 -58.6(19)
Co5 Co4 Co7 C25 -112.2(19)
Co3 Co4 Co7 C25 -15.2(19)
C9 Co4 Co7 Co9 152.1(8)
C2 Co4 Co7 Co9 -9.5(5)
C6 Co4 Co7 Co9 -123.7(5)
C22 Co4 Co7 Co9 112.7(8)
Co1 Co4 Co7 Co9 35.6(4)
Co11 Co4 Co7 Co9 -74.89(11)
Co6 Co4 Co7 Co9 -9.85(10)
Co5 Co4 Co7 Co9 -63.45(14)
Co3 Co4 Co7 Co9 33.48(13)
C9 Co4 Co7 Co10 -141.7(8)
C2 Co4 Co7 Co10 56.7(5)
C6 Co4 Co7 Co10 -57.5(5)
C22 Co4 Co7 Co10 179.0(8)
Co1 Co4 Co7 Co10 101.8(4)
Co11 Co4 Co7 Co10 -8.66(9)
Co6 Co4 Co7 Co10 56.38(10)
Co5 Co4 Co7 Co10 2.78(15)
Co3 Co4 Co7 Co10 99.70(11)
C9 Co4 Co7 Co11 -133.0(8)
C2 Co4 Co7 Co11 65.4(5)
C6 Co4 Co7 Co11 -48.8(5)
C22 Co4 Co7 Co11 -172.4(8)
Co1 Co4 Co7 Co11 110.5(4)
Co6 Co4 Co7 Co11 65.04(7)
Co5 Co4 Co7 Co11 11.44(9)
Co3 Co4 Co7 Co11 108.37(9)
O20 C20 Co8 C19 -93(25)
O20 C20 Co8 C14 168(25)
O20 C20 Co8 C1 58(25)
O20 C20 Co8 Co6 124(25)
O20 C20 Co8 Co10 10(25)
O20 C20 Co8 Co9 -22(26)
O20 C20 Co8 Co11 67(25)
O19 C19 Co8 C20 24(17)
O19 C19 Co8 C14 121(16)
O19 C19 Co8 C1 -132(16)
O19 C19 Co8 Co6 168(16)
O19 C19 Co8 Co10 -84(16)
O19 C19 Co8 Co9 -138(17)
O19 C19 Co8 Co11 -92(17)
O14 C14 Co8 C20 49(3)
Co6 C14 Co8 C20 -132.4(8)
O14 C14 Co8 C19 -51(3)
Co6 C14 Co8 C19 128.5(8)
O14 C14 Co8 C1 -175(3)
Co6 C14 Co8 C1 4.0(7)
O14 C14 Co8 Co6 -179(3)
O14 C14 Co8 Co10 -177(2)
Co6 C14 Co8 Co10 2.5(15)
O14 C14 Co8 Co9 -128(3)
Co6 C14 Co8 Co9 50.9(6)
O14 C14 Co8 Co11 142(3)
Co6 C14 Co8 Co11 -39.2(6)
Co9 C1 Co8 C20 -153.6(9)
Co11 C1 Co8 C20 12.6(11)
Co7 C1 Co8 C20 -104(2)
Co6 C1 Co8 C20 103.9(9)
Co10 C1 Co8 C20 -71.0(10)
Co9 C1 Co8 C19 -7.6(9)
Co11 C1 Co8 C19 158.6(7)
Co7 C1 Co8 C19 42(2)
Co6 C1 Co8 C19 -110.0(8)
Co10 C1 Co8 C19 75.0(8)
Co9 C1 Co8 C14 98.4(7)
Co11 C1 Co8 C14 -95.4(7)
Co7 C1 Co8 C14 148(2)
Co6 C1 Co8 C14 -4.1(7)
Co10 C1 Co8 C14 -179.0(7)
Co9 C1 Co8 Co6 102.4(5)
Co11 C1 Co8 Co6 -91.4(5)
Co7 C1 Co8 Co6 152(2)
Co10 C1 Co8 Co6 -175.0(6)
Co9 C1 Co8 Co10 -82.6(5)
Co11 C1 Co8 Co10 83.6(5)
Co7 C1 Co8 Co10 -33(2)
Co6 C1 Co8 Co10 175.0(6)
Co11 C1 Co8 Co9 166.2(8)
Co7 C1 Co8 Co9 50(2)
Co6 C1 Co8 Co9 -102.4(5)
Co10 C1 Co8 Co9 82.6(5)
Co9 C1 Co8 Co11 -166.2(8)
Co7 C1 Co8 Co11 -117(2)
Co6 C1 Co8 Co11 91.4(5)
Co10 C1 Co8 Co11 -83.6(5)
C13 Co6 Co8 C20 130.1(10)
C2 Co6 Co8 C20 -38.7(10)
C1 Co6 Co8 C20 -120.8(9)
C14 Co6 Co8 C20 64.4(11)
Co3 Co6 Co8 C20 137.2(10)
Co4 Co6 Co8 C20 -91.0(8)
Co11 Co6 Co8 C20 -71.2(8)
Co2 Co6 Co8 C20 15.0(8)
Co9 Co6 Co8 C20 -168.9(8)
C13 Co6 Co8 C19 -4.0(9)
C2 Co6 Co8 C19 -172.8(9)
C1 Co6 Co8 C19 105.1(8)
C14 Co6 Co8 C19 -69.7(10)
Co3 Co6 Co8 C19 3.1(10)
Co4 Co6 Co8 C19 134.9(7)
Co11 Co6 Co8 C19 154.7(7)
Co2 Co6 Co8 C19 -119.0(7)
Co9 Co6 Co8 C19 57.0(7)
C13 Co6 Co8 C14 65.6(10)
C2 Co6 Co8 C14 -103.1(10)
C1 Co6 Co8 C14 174.8(9)
Co3 Co6 Co8 C14 72.8(10)
Co4 Co6 Co8 C14 -155.4(8)
Co11 Co6 Co8 C14 -135.6(8)
Co2 Co6 Co8 C14 -49.4(8)
Co9 Co6 Co8 C14 126.7(8)
C13 Co6 Co8 C1 -109.2(8)
C2 Co6 Co8 C1 82.1(8)
C14 Co6 Co8 C1 -174.8(9)
Co3 Co6 Co8 C1 -102.0(8)
Co4 Co6 Co8 C1 29.8(5)
Co11 Co6 Co8 C1 49.6(5)
Co2 Co6 Co8 C1 135.8(5)
Co9 Co6 Co8 C1 -48.1(5)
C13 Co6 Co8 Co10 -113.1(6)
C2 Co6 Co8 Co10 78.2(6)
C1 Co6 Co8 Co10 -3.9(5)
C14 Co6 Co8 Co10 -178.7(8)
Co3 Co6 Co8 Co10 -105.9(6)
Co4 Co6 Co8 Co10 25.89(13)
Co11 Co6 Co8 Co10 45.71(8)
Co2 Co6 Co8 Co10 131.92(11)
Co9 Co6 Co8 Co10 -51.99(8)
C13 Co6 Co8 Co9 -61.1(6)
C2 Co6 Co8 Co9 130.2(6)
C1 Co6 Co8 Co9 48.1(5)
C14 Co6 Co8 Co9 -126.7(8)
Co3 Co6 Co8 Co9 -53.9(7)
Co4 Co6 Co8 Co9 77.88(11)
Co11 Co6 Co8 Co9 97.70(8)
Co2 Co6 Co8 Co9 -176.08(12)
C13 Co6 Co8 Co11 -158.8(6)
C2 Co6 Co8 Co11 32.5(6)
C1 Co6 Co8 Co11 -49.6(5)
C14 Co6 Co8 Co11 135.6(8)
Co3 Co6 Co8 Co11 -151.6(7)
Co4 Co6 Co8 Co11 -19.82(9)
Co2 Co6 Co8 Co11 86.21(12)
Co9 Co6 Co8 Co11 -97.70(8)
O21 C21 Co9 C25 21(28)
O21 C21 Co9 C3 114(28)
O21 C21 Co9 C1 -101(28)
O21 C21 Co9 C25' 10(28)
O21 C21 Co9 Co7 -2(29)
O21 C21 Co9 Co10 132(28)
O21 C21 Co9 Co8 -152(28)
O21 C21 Co9 Co6 -94(28)
O25 C25 Co9 C21 9(6)
Co7 C25 Co9 C21 -162.3(13)
O25 C25 Co9 C3 -89(6)
Co7 C25 Co9 C3 99.2(14)
O25 C25 Co9 C1 166(6)
Co7 C25 Co9 C1 -6.0(16)
O25 C25 Co9 C25' 117(15)
Co7 C25 Co9 C25' -55(11)
O25 C25 Co9 Co7 172(7)
O25 C25 Co9 Co10 -143(6)
Co7 C25 Co9 Co10 45.3(14)
O25 C25 Co9 Co8 177(4)
Co7 C25 Co9 Co8 5(4)
O25 C25 Co9 Co6 125(6)
Co7 C25 Co9 Co6 -46.5(17)
O3 C3 Co9 C21 5(3)
Co10 C3 Co9 C21 169.0(7)
O3 C3 Co9 C25 97(3)
Co10 C3 Co9 C25 -98.4(17)
O3 C3 Co9 C1 -160(3)
Co10 C3 Co9 C1 4.9(7)
O3 C3 Co9 C25' 102(3)
Co10 C3 Co9 C25' -93.4(11)
O3 C3 Co9 Co7 150(3)
Co10 C3 Co9 Co7 -45.2(5)
O3 C3 Co9 Co10 -164(3)
O3 C3 Co9 Co8 -113(3)
Co10 C3 Co9 Co8 51.3(4)
O3 C3 Co9 Co6 -135(2)
Co10 C3 Co9 Co6 29.0(11)
Co11 C1 Co9 C21 -155(3)
Co7 C1 Co9 C21 126.5(16)
Co6 C1 Co9 C21 10.8(19)
Co8 C1 Co9 C21 -67.4(18)
Co10 C1 Co9 C21 -149.5(16)
Co11 C1 Co9 C25 85(4)
Co7 C1 Co9 C25 6.3(17)
Co6 C1 Co9 C25 -109.4(17)
Co8 C1 Co9 C25 172.4(17)
Co10 C1 Co9 C25 90.3(17)
Co11 C1 Co9 C3 -10(3)
Co7 C1 Co9 C3 -89.1(7)
Co6 C1 Co9 C3 155.2(7)
Co8 C1 Co9 C3 77.0(7)
Co10 C1 Co9 C3 -5.1(7)
Co11 C1 Co9 C25' 94(3)
Co7 C1 Co9 C25' 14.8(11)
Co6 C1 Co9 C25' -100.9(12)
Co8 C1 Co9 C25' -179.1(11)
Co10 C1 Co9 C25' 98.8(11)
Co11 C1 Co9 Co7 79(3)
Co6 C1 Co9 Co7 -115.7(7)
Co8 C1 Co9 Co7 166.1(7)
Co10 C1 Co9 Co7 84.0(4)
Co11 C1 Co9 Co10 -5(3)
Co7 C1 Co9 Co10 -84.0(4)
Co6 C1 Co9 Co10 160.3(8)
Co8 C1 Co9 Co10 82.1(4)
Co11 C1 Co9 Co8 -87(3)
Co7 C1 Co9 Co8 -166.1(7)
Co6 C1 Co9 Co8 78.2(5)
Co10 C1 Co9 Co8 -82.1(4)
Co11 C1 Co9 Co6 -166(4)
Co7 C1 Co9 Co6 115.7(7)
Co8 C1 Co9 Co6 -78.2(5)
Co10 C1 Co9 Co6 -160.3(8)
O25' C25' Co9 C21 2(4)
Co7 C25' Co9 C21 -169.5(11)
O25' C25' Co9 C25 -72(11)
Co7 C25' Co9 C25 117(12)
O25' C25' Co9 C3 -98(4)
Co7 C25' Co9 C3 90.6(12)
O25' C25' Co9 C1 156(4)
Co7 C25' Co9 C1 -15.3(11)
O25' C25' Co9 Co7 171(5)
O25' C25' Co9 Co10 -153(4)
Co7 C25' Co9 Co10 35.5(11)
O25' C25' Co9 Co8 155(3)
Co7 C25' Co9 Co8 -16(2)
O25' C25' Co9 Co6 116(4)
Co7 C25' Co9 Co6 -55.0(11)
C7 Co7 Co9 C21 78.8(13)
C25' Co7 Co9 C21 17.0(17)
C22 Co7 Co9 C21 -41.9(12)
C1 Co7 Co9 C21 -142.7(11)
C25 Co7 Co9 C21 30(2)
Co4 Co7 Co9 C21 -96.6(10)
Co10 Co7 Co9 C21 156.4(10)
Co11 Co7 Co9 C21 -151.8(10)
C7 Co7 Co9 C25 49(2)
C25' Co7 Co9 C25 -13(3)
C22 Co7 Co9 C25 -71(2)
C1 Co7 Co9 C25 -172(2)
Co4 Co7 Co9 C25 -126(2)
Co10 Co7 Co9 C25 127(2)
Co11 Co7 Co9 C25 179(2)
C7 Co7 Co9 C3 -36.9(10)
C25' Co7 Co9 C3 -98.7(16)
C22 Co7 Co9 C3 -157.6(9)
C1 Co7 Co9 C3 101.6(8)
C25 Co7 Co9 C3 -86(2)
Co4 Co7 Co9 C3 147.7(6)
Co10 Co7 Co9 C3 40.7(6)
Co11 Co7 Co9 C3 92.5(6)
C7 Co7 Co9 C1 -138.5(9)
C25' Co7 Co9 C1 159.8(15)
C22 Co7 Co9 C1 100.9(8)
C25 Co7 Co9 C1 172(2)
Co4 Co7 Co9 C1 46.2(5)
Co10 Co7 Co9 C1 -60.8(5)
Co11 Co7 Co9 C1 -9.1(5)
C7 Co7 Co9 C25' 61.8(17)
C22 Co7 Co9 C25' -58.9(16)
C1 Co7 Co9 C25' -159.8(15)
C25 Co7 Co9 C25' 13(3)
Co4 Co7 Co9 C25' -113.6(14)
Co10 Co7 Co9 C25' 139.4(14)
Co11 Co7 Co9 C25' -168.8(14)
C7 Co7 Co9 Co10 -77.7(8)
C25' Co7 Co9 Co10 -139.4(14)
C22 Co7 Co9 Co10 161.7(7)
C1 Co7 Co9 Co10 60.8(5)
C25 Co7 Co9 Co10 -127(2)
Co4 Co7 Co9 Co10 107.00(11)
Co11 Co7 Co9 Co10 51.76(8)
C7 Co7 Co9 Co8 -128.1(8)
C25' Co7 Co9 Co8 170.1(14)
C22 Co7 Co9 Co8 111.2(7)
C1 Co7 Co9 Co8 10.4(5)
C25 Co7 Co9 Co8 -177(2)
Co4 Co7 Co9 Co8 56.54(12)
Co10 Co7 Co9 Co8 -50.46(9)
Co11 Co7 Co9 Co8 1.30(9)
C7 Co7 Co9 Co6 -175.5(8)
C25' Co7 Co9 Co6 122.7(14)
C22 Co7 Co9 Co6 63.8(7)
C1 Co7 Co9 Co6 -37.0(5)
C25 Co7 Co9 Co6 135(2)
Co4 Co7 Co9 Co6 9.16(10)
Co10 Co7 Co9 Co6 -97.84(8)
Co11 Co7 Co9 Co6 -46.08(7)
C20 Co8 Co9 C21 -110(2)
C19 Co8 Co9 C21 -35.6(10)
C14 Co8 Co9 C21 59.6(9)
C1 Co8 Co9 C21 151.1(9)
Co6 Co8 Co9 C21 98.8(8)
Co10 Co8 Co9 C21 -146.6(8)
Co11 Co8 Co9 C21 160.4(8)
C20 Co8 Co9 C25 84(4)
C19 Co8 Co9 C25 159(3)
C14 Co8 Co9 C25 -106(3)
C1 Co8 Co9 C25 -15(3)
Co6 Co8 Co9 C25 -67(3)
Co10 Co8 Co9 C25 48(3)
Co11 Co8 Co9 C25 -5(3)
C20 Co8 Co9 C3 -11(2)
C19 Co8 Co9 C3 64.0(9)
C14 Co8 Co9 C3 159.2(8)
C1 Co8 Co9 C3 -109.3(8)
Co6 Co8 Co9 C3 -161.6(6)
Co10 Co8 Co9 C3 -47.0(6)
Co11 Co8 Co9 C3 -100.1(6)
C20 Co8 Co9 C1 99(2)
C19 Co8 Co9 C1 173.3(8)
C14 Co8 Co9 C1 -91.5(7)
Co6 Co8 Co9 C1 -52.3(5)
Co10 Co8 Co9 C1 62.3(5)
Co11 Co8 Co9 C1 9.3(5)
C20 Co8 Co9 C25' 100(3)
C19 Co8 Co9 C25' 174.8(19)
C14 Co8 Co9 C25' -90.0(18)
C1 Co8 Co9 C25' 1.5(18)
Co6 Co8 Co9 C25' -50.8(18)
Co10 Co8 Co9 C25' 63.8(18)
Co11 Co8 Co9 C25' 10.8(18)
C20 Co8 Co9 Co7 88.1(19)
C19 Co8 Co9 Co7 162.8(6)
C14 Co8 Co9 Co7 -102.1(5)
C1 Co8 Co9 Co7 -10.6(5)
Co6 Co8 Co9 Co7 -62.84(9)
Co10 Co8 Co9 Co7 51.78(9)
Co11 Co8 Co9 Co7 -1.31(9)
C20 Co8 Co9 Co10 36.3(19)
C19 Co8 Co9 Co10 111.0(6)
C14 Co8 Co9 Co10 -153.9(5)
C1 Co8 Co9 Co10 -62.3(5)
Co6 Co8 Co9 Co10 -114.62(9)
Co11 Co8 Co9 Co10 -53.08(8)
C20 Co8 Co9 Co6 150.9(19)
C19 Co8 Co9 Co6 -134.4(6)
C14 Co8 Co9 Co6 -39.2(5)
C1 Co8 Co9 Co6 52.3(5)
Co10 Co8 Co9 Co6 114.62(9)
Co11 Co8 Co9 Co6 61.53(7)
C13 Co6 Co9 C21 22.0(9)
C2 Co6 Co9 C21 122.8(10)
C1 Co6 Co9 C21 -174.6(10)
C14 Co6 Co9 C21 -70.0(9)
Co8 Co6 Co9 C21 -107.7(8)
Co3 Co6 Co9 C21 63.8(8)
Co4 Co6 Co9 C21 131.7(7)
Co11 Co6 Co9 C21 -172.2(7)
Co2 Co6 Co9 C21 40.2(12)
C13 Co6 Co9 C25 -80.4(18)
C2 Co6 Co9 C25 20.4(18)
C1 Co6 Co9 C25 83.0(18)
C14 Co6 Co9 C25 -172.4(18)
Co8 Co6 Co9 C25 149.9(17)
Co3 Co6 Co9 C25 -38.6(17)
Co4 Co6 Co9 C25 29.3(17)
Co11 Co6 Co9 C25 85.4(17)
Co2 Co6 Co9 C25 -62.2(19)
C13 Co6 Co9 C3 158.4(11)
C2 Co6 Co9 C3 -100.8(11)
C1 Co6 Co9 C3 -38.2(11)
C14 Co6 Co9 C3 66.3(11)
Co8 Co6 Co9 C3 28.7(9)
Co3 Co6 Co9 C3 -159.8(9)
Co4 Co6 Co9 C3 -91.9(9)
Co11 Co6 Co9 C3 -35.8(9)
Co2 Co6 Co9 C3 176.6(12)
C13 Co6 Co9 C1 -163.4(8)
C2 Co6 Co9 C1 -62.6(9)
C14 Co6 Co9 C1 104.5(8)
Co8 Co6 Co9 C1 66.9(6)
Co3 Co6 Co9 C1 -121.6(6)
Co4 Co6 Co9 C1 -53.7(6)
Co11 Co6 Co9 C1 2.4(6)
Co2 Co6 Co9 C1 -145.2(11)
C13 Co6 Co9 C25' -78.7(11)
C2 Co6 Co9 C25' 22.1(12)
C1 Co6 Co9 C25' 84.7(12)
C14 Co6 Co9 C25' -170.8(12)
Co8 Co6 Co9 C25' 151.6(10)
Co3 Co6 Co9 C25' -36.9(10)
Co4 Co6 Co9 C25' 31.0(10)
Co11 Co6 Co9 C25' 87.1(10)
Co2 Co6 Co9 C25' -60.5(14)
C13 Co6 Co9 Co7 -117.8(5)
C2 Co6 Co9 Co7 -17.0(7)
C1 Co6 Co9 Co7 45.6(6)
C14 Co6 Co9 Co7 150.2(6)
Co8 Co6 Co9 Co7 112.51(10)
Co3 Co6 Co9 Co7 -75.96(11)
Co4 Co6 Co9 Co7 -8.08(9)
Co11 Co6 Co9 Co7 47.98(8)
Co2 Co6 Co9 Co7 -99.6(9)
C13 Co6 Co9 Co10 -178.5(5)
C2 Co6 Co9 Co10 -77.7(7)
C1 Co6 Co9 Co10 -15.1(6)
C14 Co6 Co9 Co10 89.4(6)
Co8 Co6 Co9 Co10 51.79(9)
Co3 Co6 Co9 Co10 -136.68(10)
Co4 Co6 Co9 Co10 -68.80(10)
Co11 Co6 Co9 Co10 -12.74(8)
Co2 Co6 Co9 Co10 -160.3(9)
C13 Co6 Co9 Co8 129.7(5)
C2 Co6 Co9 Co8 -129.5(7)
C1 Co6 Co9 Co8 -66.9(6)
C14 Co6 Co9 Co8 37.6(6)
Co3 Co6 Co9 Co8 171.53(12)
Co4 Co6 Co9 Co8 -120.59(10)
Co11 Co6 Co9 Co8 -64.53(8)
Co2 Co6 Co9 Co8 147.9(9)
O4 C4 Co10 C18 13(35)
O4 C4 Co10 C1 -178(100)
O4 C4 Co10 C3 -83(35)
O4 C4 Co10 Co9 -119(35)
O4 C4 Co10 Co8 -169(100)
O4 C4 Co10 Co7 149(26)
O4 C4 Co10 Co11 131(35)
O18 C18 Co10 C4 38(18)
O18 C18 Co10 C1 -131(17)
O18 C18 Co10 C3 130(17)
O18 C18 Co10 Co9 171(17)
O18 C18 Co10 Co8 -71(23)
O18 C18 Co10 Co7 -141(18)
O18 C18 Co10 Co11 -81(17)
Co9 C1 Co10 C4 98.3(8)
Co11 C1 Co10 C4 -83.0(9)
Co7 C1 Co10 C4 -178.7(7)
Co6 C1 Co10 C4 -4(3)
Co8 C1 Co10 C4 11.2(9)
Co9 C1 Co10 C18 -96.3(9)
Co11 C1 Co10 C18 82.4(9)
Co7 C1 Co10 C18 -13.2(10)
Co6 C1 Co10 C18 162(2)
Co8 C1 Co10 C18 176.7(8)
Co9 C1 Co10 C3 4.4(6)
Co11 C1 Co10 C3 -176.9(6)
Co7 C1 Co10 C3 87.5(6)
Co6 C1 Co10 C3 -97(2)
Co8 C1 Co10 C3 -82.6(6)
Co11 C1 Co10 Co9 178.7(7)
Co7 C1 Co10 Co9 83.1(4)
Co6 C1 Co10 Co9 -102(2)
Co8 C1 Co10 Co9 -87.0(5)
Co9 C1 Co10 Co8 87.0(5)
Co11 C1 Co10 Co8 -94.2(5)
Co7 C1 Co10 Co8 170.1(6)
Co6 C1 Co10 Co8 -14.8(18)
Co9 C1 Co10 Co7 -83.1(4)
Co11 C1 Co10 Co7 95.7(5)
Co6 C1 Co10 Co7 175(2)
Co8 C1 Co10 Co7 -170.1(6)
Co9 C1 Co10 Co11 -178.7(7)
Co7 C1 Co10 Co11 -95.7(5)
Co6 C1 Co10 Co11 79(2)
Co8 C1 Co10 Co11 94.2(5)
O3 C3 Co10 C4 31.8(19)
Co9 C3 Co10 C4 -135.9(7)
O3 C3 Co10 C18 -66.1(19)
Co9 C3 Co10 C18 126.2(7)
O3 C3 Co10 C1 163.1(19)
Co9 C3 Co10 C1 -4.5(6)
O3 C3 Co10 Co9 168(2)
O3 C3 Co10 Co8 114.9(18)
Co9 C3 Co10 Co8 -52.7(5)
O3 C3 Co10 Co7 -149.6(18)
Co9 C3 Co10 Co7 42.7(5)
O3 C3 Co10 Co11 159.7(14)
Co9 C3 Co10 Co11 -8.0(11)
C21 Co9 Co10 C4 32.4(14)
C25 Co9 Co10 C4 141.8(18)
C3 Co9 Co10 C4 55.0(9)
C1 Co9 Co10 C4 -118.9(8)
C25' Co9 Co10 C4 153.0(12)
Co7 Co9 Co10 C4 -177.9(6)
Co8 Co9 Co10 C4 -60.4(6)
Co6 Co9 Co10 C4 -106.4(6)
C21 Co9 Co10 C18 -90.2(14)
C25 Co9 Co10 C18 19.2(18)
C3 Co9 Co10 C18 -67.6(10)
C1 Co9 Co10 C18 118.6(9)
C25' Co9 Co10 C18 30.5(13)
Co7 Co9 Co10 C18 59.6(7)
Co8 Co9 Co10 C18 177.1(7)
Co6 Co9 Co10 C18 131.0(7)
C21 Co9 Co10 C1 151.2(13)
C25 Co9 Co10 C1 -99.4(18)
C3 Co9 Co10 C1 173.8(9)
C25' Co9 Co10 C1 -88.1(12)
Co7 Co9 Co10 C1 -59.0(5)
Co8 Co9 Co10 C1 58.5(5)
Co6 Co9 Co10 C1 12.5(5)
C21 Co9 Co10 C3 -22.6(14)
C25 Co9 Co10 C3 86.8(18)
C1 Co9 Co10 C3 -173.8(9)
C25' Co9 Co10 C3 98.0(13)
Co7 Co9 Co10 C3 127.1(7)
Co8 Co9 Co10 C3 -115.4(7)
Co6 Co9 Co10 C3 -161.4(7)
C21 Co9 Co10 Co8 92.7(12)
C25 Co9 Co10 Co8 -157.9(17)
C3 Co9 Co10 Co8 115.4(7)
C1 Co9 Co10 Co8 -58.5(5)
C25' Co9 Co10 Co8 -146.6(10)
Co7 Co9 Co10 Co8 -117.52(10)
Co6 Co9 Co10 Co8 -46.03(7)
C21 Co9 Co10 Co7 -149.7(12)
C25 Co9 Co10 Co7 -40.3(17)
C3 Co9 Co10 Co7 -127.1(7)
C1 Co9 Co10 Co7 59.0(5)
C25' Co9 Co10 Co7 -29.1(10)
Co8 Co9 Co10 Co7 117.52(10)
Co6 Co9 Co10 Co7 71.49(8)
C21 Co9 Co10 Co11 152.1(12)
C25 Co9 Co10 Co11 -98.5(17)
C3 Co9 Co10 Co11 174.7(7)
C1 Co9 Co10 Co11 0.9(5)
C25' Co9 Co10 Co11 -87.2(10)
Co7 Co9 Co10 Co11 -58.13(8)
Co8 Co9 Co10 Co11 59.39(8)
Co6 Co9 Co10 Co11 13.36(9)
C20 Co8 Co10 C4 -36.6(8)
C19 Co8 Co10 C4 64.9(8)
C14 Co8 Co10 C4 -169.6(13)
C1 Co8 Co10 C4 -171.5(7)
Co6 Co8 Co10 C4 -167.6(5)
Co9 Co8 Co10 C4 131.9(5)
Co11 Co8 Co10 C4 -119.0(5)
C20 Co8 Co10 C18 73(12)
C19 Co8 Co10 C18 174(12)
C14 Co8 Co10 C18 -60(12)
C1 Co8 Co10 C18 -62(12)
Co6 Co8 Co10 C18 -58(12)
Co9 Co8 Co10 C18 -119(12)
Co11 Co8 Co10 C18 -9(12)
C20 Co8 Co10 C1 134.9(8)
C19 Co8 Co10 C1 -123.6(8)
C14 Co8 Co10 C1 1.9(13)
Co6 Co8 Co10 C1 3.9(5)
Co9 Co8 Co10 C1 -56.6(5)
Co11 Co8 Co10 C1 52.5(5)
C20 Co8 Co10 C3 -128.2(8)
C19 Co8 Co10 C3 -26.7(8)
C14 Co8 Co10 C3 98.8(13)
C1 Co8 Co10 C3 96.9(7)
Co6 Co8 Co10 C3 100.8(6)
Co9 Co8 Co10 C3 40.3(6)
Co11 Co8 Co10 C3 149.5(6)
C20 Co8 Co10 Co9 -168.5(6)
C19 Co8 Co10 Co9 -67.0(6)
C14 Co8 Co10 Co9 58.5(12)
C1 Co8 Co10 Co9 56.6(5)
Co6 Co8 Co10 Co9 60.50(10)
Co11 Co8 Co10 Co9 109.12(10)
C20 Co8 Co10 Co7 142.2(6)
C19 Co8 Co10 Co7 -116.3(6)
C14 Co8 Co10 Co7 9.2(12)
C1 Co8 Co10 Co7 7.3(5)
Co6 Co8 Co10 Co7 11.20(11)
Co9 Co8 Co10 Co7 -49.30(9)
Co11 Co8 Co10 Co7 59.82(8)
C20 Co8 Co10 Co11 82.4(6)
C19 Co8 Co10 Co11 -176.1(6)
C14 Co8 Co10 Co11 -50.6(12)
C1 Co8 Co10 Co11 -52.5(5)
Co6 Co8 Co10 Co11 -48.62(9)
Co9 Co8 Co10 Co11 -109.12(10)
C7 Co7 Co10 C4 -132(18)
C25' Co7 Co10 C4 125(18)
C22 Co7 Co10 C4 -7(18)
C1 Co7 Co10 C4 34(18)
C25 Co7 Co10 C4 127(18)
Co9 Co7 Co10 C4 93(18)
Co4 Co7 Co10 C4 -10(18)
Co11 Co7 Co10 C4 -18(18)
C7 Co7 Co10 C18 4.1(8)
C25' Co7 Co10 C18 -98.8(13)
C22 Co7 Co10 C18 129(2)
C1 Co7 Co10 C18 169.8(8)
C25 Co7 Co10 C18 -97.0(15)
Co9 Co7 Co10 C18 -131.2(6)
Co4 Co7 Co10 C18 126.3(6)
Co11 Co7 Co10 C18 117.5(6)
C7 Co7 Co10 C1 -165.8(7)
C25' Co7 Co10 C1 91.4(12)
C22 Co7 Co10 C1 -41(2)
C25 Co7 Co10 C1 93.2(15)
Co9 Co7 Co10 C1 59.0(5)
Co4 Co7 Co10 C1 -43.6(5)
Co11 Co7 Co10 C1 -52.3(5)
C7 Co7 Co10 C3 100.5(7)
C25' Co7 Co10 C3 -2.3(12)
C22 Co7 Co10 C3 -134(2)
C1 Co7 Co10 C3 -93.7(7)
C25 Co7 Co10 C3 -0.5(15)
Co9 Co7 Co10 C3 -34.7(5)
Co4 Co7 Co10 C3 -137.3(5)
Co11 Co7 Co10 C3 -146.0(5)
C7 Co7 Co10 Co9 135.3(6)
C25' Co7 Co10 Co9 32.4(11)
C22 Co7 Co10 Co9 -100(2)
C1 Co7 Co10 Co9 -59.0(5)
C25 Co7 Co10 Co9 34.2(14)
Co4 Co7 Co10 Co9 -102.54(11)
Co11 Co7 Co10 Co9 -111.29(9)
C7 Co7 Co10 Co8 -173.2(6)
C25' Co7 Co10 Co8 83.9(11)
C22 Co7 Co10 Co8 -48(2)
C1 Co7 Co10 Co8 -7.4(5)
C25 Co7 Co10 Co8 85.7(14)
Co9 Co7 Co10 Co8 51.52(9)
Co4 Co7 Co10 Co8 -51.02(12)
Co11 Co7 Co10 Co8 -59.77(8)
C7 Co7 Co10 Co11 -113.5(6)
C25' Co7 Co10 Co11 143.7(11)
C22 Co7 Co10 Co11 12(2)
C1 Co7 Co10 Co11 52.3(5)
C25 Co7 Co10 Co11 145.5(14)
Co9 Co7 Co10 Co11 111.29(9)
Co4 Co7 Co10 Co11 8.75(9)
O5' C5' Co11 C5 -76(20)
O5' C5' Co11 C1 -166(18)
O5' C5' Co11 C6 -45(19)
O5' C5' Co11 C24 58(19)
O5' C5' Co11 Co10 -158(19)
O5' C5' Co11 Co4 -57(20)
O5' C5' Co11 Co5 34(19)
O5' C5' Co11 Co6 147(17)
O5' C5' Co11 Co8 152(19)
O5' C5' Co11 Co7 -119(19)
O5 C5 Co11 C5' 81(19)
O5 C5 Co11 C1 178(18)
O5 C5 Co11 C6 -69(18)
O5 C5 Co11 C24 35(18)
O5 C5 Co11 Co10 174(19)
O5 C5 Co11 Co4 -84(18)
O5 C5 Co11 Co5 2(19)
O5 C5 Co11 Co6 149(16)
O5 C5 Co11 Co8 131(18)
O5 C5 Co11 Co7 -139(18)
Co9 C1 Co11 C5' 15(4)
Co7 C1 Co11 C5' 92.7(18)
Co6 C1 Co11 C5' -150.3(18)
Co8 C1 Co11 C5' -71.0(18)
Co10 C1 Co11 C5' 10.3(18)
Co9 C1 Co11 C5 0(4)
Co7 C1 Co11 C5 77.3(18)
Co6 C1 Co11 C5 -165.8(17)
Co8 C1 Co11 C5 -86.4(17)
Co10 C1 Co11 C5 -5.2(18)
Co9 C1 Co11 C6 -100(3)
Co7 C1 Co11 C6 -22.7(7)
Co6 C1 Co11 C6 94.2(6)
Co8 C1 Co11 C6 173.6(5)
Co10 C1 Co11 C6 -105.2(6)
Co9 C1 Co11 C24 126(3)
Co7 C1 Co11 C24 -156.7(6)
Co6 C1 Co11 C24 -39.8(9)
Co8 C1 Co11 C24 39.6(9)
Co10 C1 Co11 C24 120.8(7)
Co9 C1 Co11 Co10 5(3)
Co7 C1 Co11 Co10 82.5(5)
Co6 C1 Co11 Co10 -160.6(7)
Co8 C1 Co11 Co10 -81.2(5)
Co9 C1 Co11 Co4 -132(3)
Co7 C1 Co11 Co4 -55.1(4)
Co6 C1 Co11 Co4 61.8(4)
Co8 C1 Co11 Co4 141.1(5)
Co10 C1 Co11 Co4 -137.6(4)
Co9 C1 Co11 Co5 177(3)
Co7 C1 Co11 Co5 -105.8(4)
Co6 C1 Co11 Co5 11.1(6)
Co8 C1 Co11 Co5 90.5(4)
Co10 C1 Co11 Co5 171.7(2)
Co9 C1 Co11 Co6 166(4)
Co7 C1 Co11 Co6 -116.9(7)
Co8 C1 Co11 Co6 79.4(5)
Co10 C1 Co11 Co6 160.6(7)
Co9 C1 Co11 Co8 86(3)
Co7 C1 Co11 Co8 163.7(8)
Co6 C1 Co11 Co8 -79.4(5)
Co10 C1 Co11 Co8 81.2(5)
Co9 C1 Co11 Co7 -77(3)
Co6 C1 Co11 Co7 116.9(7)
Co8 C1 Co11 Co7 -163.7(8)
Co10 C1 Co11 Co7 -82.5(5)
O6 C6 Co11 C5' 8(3)
Co4 C6 Co11 C5' -171.5(15)
O6 C6 Co11 C5 15(2)
Co4 C6 Co11 C5 -164.6(15)
O6 C6 Co11 C1 135(2)
Co4 C6 Co11 C1 -45.0(7)
O6 C6 Co11 C24 -79(2)
Co4 C6 Co11 C24 101.9(6)
O6 C6 Co11 Co10 81(2)
Co4 C6 Co11 Co10 -98.9(4)
O6 C6 Co11 Co4 179(2)
O6 C6 Co11 Co5 -115(2)
Co4 C6 Co11 Co5 65.1(4)
O6 C6 Co11 Co6 -178.3(19)
Co4 C6 Co11 Co6 2.2(6)
O6 C6 Co11 Co8 145.0(16)
Co4 C6 Co11 Co8 -34.4(13)
O6 C6 Co11 Co7 118(2)
Co4 C6 Co11 Co7 -61.1(4)
O24 C24 Co11 C5' 31(2)
Co5 C24 Co11 C5' -153.1(16)
O24 C24 Co11 C5 41(2)
Co5 C24 Co11 C5 -143.3(15)
O24 C24 Co11 C1 -94(2)
Co5 C24 Co11 C1 82.3(8)
O24 C24 Co11 C6 130.2(19)
Co5 C24 Co11 C6 -53.9(7)
O24 C24 Co11 Co10 -22(2)
Co5 C24 Co11 Co10 154.0(2)
O24 C24 Co11 Co4 179.3(18)
Co5 C24 Co11 Co4 -4.7(6)
O24 C24 Co11 Co5 -176(2)
O24 C24 Co11 Co6 -120.4(19)
Co5 C24 Co11 Co6 55.6(5)
O24 C24 Co11 Co8 -67.1(19)
Co5 C24 Co11 Co8 108.8(4)
O24 C24 Co11 Co7 -159.8(12)
Co5 C24 Co11 Co7 16.1(19)
C4 Co10 Co11 C5' -44.6(17)
C18 Co10 Co11 C5' 64.4(18)
C1 Co10 Co11 C5' -170.5(17)
C3 Co10 Co11 C5' -165.7(18)
Co9 Co10 Co11 C5' -171.4(16)
Co8 Co10 Co11 C5' -115.1(16)
Co7 Co10 Co11 C5' 136.0(16)
C4 Co10 Co11 C5 -59.1(17)
C18 Co10 Co11 C5 49.9(17)
C1 Co10 Co11 C5 175.1(17)
C3 Co10 Co11 C5 179.9(18)
Co9 Co10 Co11 C5 174.2(16)
Co8 Co10 Co11 C5 -129.6(16)
Co7 Co10 Co11 C5 121.5(16)
C4 Co10 Co11 C1 125.9(8)
C18 Co10 Co11 C1 -125.1(8)
C3 Co10 Co11 C1 4.8(9)
Co9 Co10 Co11 C1 -0.9(5)
Co8 Co10 Co11 C1 55.4(5)
Co7 Co10 Co11 C1 -53.5(5)
C4 Co10 Co11 C6 -137.0(8)
C18 Co10 Co11 C6 -28.0(9)
C1 Co10 Co11 C6 97.2(8)
C3 Co10 Co11 C6 102.0(10)
Co9 Co10 Co11 C6 96.3(6)
Co8 Co10 Co11 C6 152.5(6)
Co7 Co10 Co11 C6 43.6(6)
C4 Co10 Co11 C24 13.0(9)
C18 Co10 Co11 C24 122.0(9)
C1 Co10 Co11 C24 -112.9(8)
C3 Co10 Co11 C24 -108.1(10)
Co9 Co10 Co11 C24 -113.8(7)
Co8 Co10 Co11 C24 -57.5(7)
Co7 Co10 Co11 C24 -166.4(7)
C4 Co10 Co11 Co4 171.0(6)
C18 Co10 Co11 Co4 -80.0(6)
C1 Co10 Co11 Co4 45.1(5)
C3 Co10 Co11 Co4 49.9(8)
Co9 Co10 Co11 Co4 44.23(11)
Co8 Co10 Co11 Co4 100.52(10)
Co7 Co10 Co11 Co4 -8.38(9)
C4 Co10 Co11 Co5 101.1(7)
C18 Co10 Co11 Co5 -149.9(7)
C1 Co10 Co11 Co5 -24.8(6)
C3 Co10 Co11 Co5 -20.0(9)
Co9 Co10 Co11 Co5 -25.7(3)
Co8 Co10 Co11 Co5 30.6(3)
Co7 Co10 Co11 Co5 -78.3(3)
C4 Co10 Co11 Co6 112.4(6)
C18 Co10 Co11 Co6 -138.6(6)
C1 Co10 Co11 Co6 -13.5(5)
C3 Co10 Co11 Co6 -8.7(8)
Co9 Co10 Co11 Co6 -14.40(9)
Co8 Co10 Co11 Co6 41.89(8)
Co7 Co10 Co11 Co6 -67.01(8)
C4 Co10 Co11 Co8 70.5(6)
C18 Co10 Co11 Co8 179.5(6)
C1 Co10 Co11 Co8 -55.4(5)
C3 Co10 Co11 Co8 -50.6(8)
Co9 Co10 Co11 Co8 -56.29(8)
Co7 Co10 Co11 Co8 -108.90(9)
C4 Co10 Co11 Co7 179.4(6)
C18 Co10 Co11 Co7 -71.6(6)
C1 Co10 Co11 Co7 53.5(5)
C3 Co10 Co11 Co7 58.3(8)
Co9 Co10 Co11 Co7 52.61(9)
Co8 Co10 Co11 Co7 108.90(9)
C9 Co4 Co11 C5' 39(3)
C2 Co4 Co11 C5' 152(3)
C6 Co4 Co11 C5' 15(3)
C22 Co4 Co11 C5' -74(3)
Co7 Co4 Co11 C5' -80(3)
Co1 Co4 Co11 C5' 117(3)
Co6 Co4 Co11 C5' -167(3)
Co5 Co4 Co11 C5' 112(3)
Co3 Co4 Co11 C5' -179(3)
C9 Co4 Co11 C5 45(2)
C2 Co4 Co11 C5 158(2)
C6 Co4 Co11 C5 22(2)
C22 Co4 Co11 C5 -67(2)
Co7 Co4 Co11 C5 -73.4(19)
Co1 Co4 Co11 C5 123.1(19)
Co6 Co4 Co11 C5 -160.9(19)
Co5 Co4 Co11 C5 117.7(19)
Co3 Co4 Co11 C5 -172.8(19)
C9 Co4 Co11 C1 160.4(11)
C2 Co4 Co11 C1 -86.7(6)
C6 Co4 Co11 C1 137.1(8)
C22 Co4 Co11 C1 48.2(8)
Co7 Co4 Co11 C1 42.2(4)
Co1 Co4 Co11 C1 -121.3(4)
Co6 Co4 Co11 C1 -45.3(4)
Co5 Co4 Co11 C1 -126.7(4)
Co3 Co4 Co11 C1 -57.2(4)
C9 Co4 Co11 C6 23.3(12)
C2 Co4 Co11 C6 136.2(8)
C22 Co4 Co11 C6 -88.9(9)
Co7 Co4 Co11 C6 -94.9(6)
Co1 Co4 Co11 C6 101.6(7)
Co6 Co4 Co11 C6 177.5(6)
Co5 Co4 Co11 C6 96.2(6)
Co3 Co4 Co11 C6 165.7(7)
C9 Co4 Co11 C24 -69.1(12)
C2 Co4 Co11 C24 43.9(6)
C6 Co4 Co11 C24 -92.3(8)
C22 Co4 Co11 C24 178.7(8)
Co7 Co4 Co11 C24 172.8(5)
Co1 Co4 Co11 C24 9.3(5)
Co6 Co4 Co11 C24 85.2(5)
Co5 Co4 Co11 C24 3.9(5)
Co3 Co4 Co11 C24 73.3(5)
C9 Co4 Co11 Co10 126.7(10)
C2 Co4 Co11 Co10 -120.4(4)
C6 Co4 Co11 Co10 103.4(7)
C22 Co4 Co11 Co10 14.5(7)
Co7 Co4 Co11 Co10 8.47(9)
Co1 Co4 Co11 Co10 -155.03(10)
Co6 Co4 Co11 Co10 -79.09(10)
Co5 Co4 Co11 Co10 -160.44(11)
Co3 Co4 Co11 Co10 -90.97(11)
C9 Co4 Co11 Co5 -72.9(10)
C2 Co4 Co11 Co5 40.0(4)
C6 Co4 Co11 Co5 -96.2(6)
C22 Co4 Co11 Co5 174.9(7)
Co7 Co4 Co11 Co5 168.91(9)
Co1 Co4 Co11 Co5 5.41(10)
Co6 Co4 Co11 Co5 81.35(8)
Co3 Co4 Co11 Co5 69.47(9)
C9 Co4 Co11 Co6 -154.3(11)
C2 Co4 Co11 Co6 -41.3(4)
C6 Co4 Co11 Co6 -177.5(6)
C22 Co4 Co11 Co6 93.5(7)
Co7 Co4 Co11 Co6 87.55(8)
Co1 Co4 Co11 Co6 -75.94(11)
Co5 Co4 Co11 Co6 -81.35(8)
Co3 Co4 Co11 Co6 -11.89(8)
C9 Co4 Co11 Co8 -171.7(10)
C2 Co4 Co11 Co8 -58.8(4)
C6 Co4 Co11 Co8 165.0(7)
C22 Co4 Co11 Co8 76.1(7)
Co7 Co4 Co11 Co8 70.10(9)
Co1 Co4 Co11 Co8 -93.40(12)
Co6 Co4 Co11 Co8 -17.45(8)
Co5 Co4 Co11 Co8 -98.81(9)
Co3 Co4 Co11 Co8 -29.34(12)
C9 Co4 Co11 Co7 118.2(10)
C2 Co4 Co11 Co7 -128.9(4)
C6 Co4 Co11 Co7 94.9(6)
C22 Co4 Co11 Co7 6.0(6)
Co1 Co4 Co11 Co7 -163.50(12)
Co6 Co4 Co11 Co7 -87.55(8)
Co5 Co4 Co11 Co7 -168.91(9)
Co3 Co4 Co11 Co7 -99.44(10)
C8 Co5 Co11 C5' -35.7(19)
C24 Co5 Co11 C5' 33(2)
C15 Co5 Co11 C5' 83(2)
C2 Co5 Co11 C5' 179.0(19)
Co2 Co5 Co11 C5' 144.8(19)
Co1 Co5 Co11 C5' -146.8(19)
Co4 Co5 Co11 C5' -141.7(19)
C8 Co5 Co11 C5 -19(2)
C24 Co5 Co11 C5 49(2)
C15 Co5 Co11 C5 99(2)
C2 Co5 Co11 C5 -164.7(19)
Co2 Co5 Co11 C5 161.1(19)
Co1 Co5 Co11 C5 -130.5(19)
Co4 Co5 Co11 C5 -125.4(19)
C8 Co5 Co11 C1 164.1(7)
C24 Co5 Co11 C1 -127.1(8)
C15 Co5 Co11 C1 -77.6(8)
C2 Co5 Co11 C1 18.8(6)
Co2 Co5 Co11 C1 -15.4(4)
Co1 Co5 Co11 C1 52.9(4)
Co4 Co5 Co11 C1 58.0(4)
C8 Co5 Co11 C6 57.1(8)
C24 Co5 Co11 C6 125.9(8)
C15 Co5 Co11 C6 175.4(9)
C2 Co5 Co11 C6 -88.2(7)
Co2 Co5 Co11 C6 -122.4(6)
Co1 Co5 Co11 C6 -54.1(6)
Co4 Co5 Co11 C6 -49.0(6)
C8 Co5 Co11 C24 -68.8(8)
C15 Co5 Co11 C24 49.5(9)
C2 Co5 Co11 C24 145.9(8)
Co2 Co5 Co11 C24 111.7(6)
Co1 Co5 Co11 C24 -180.0(6)
Co4 Co5 Co11 C24 -174.9(6)
C8 Co5 Co11 Co10 -175.5(6)
C24 Co5 Co11 Co10 -106.7(7)
C15 Co5 Co11 Co10 -57.2(7)
C2 Co5 Co11 Co10 39.1(5)
Co2 Co5 Co11 Co10 4.9(4)
Co1 Co5 Co11 Co10 73.3(3)
Co4 Co5 Co11 Co10 78.4(3)
C8 Co5 Co11 Co4 106.1(6)
C24 Co5 Co11 Co4 174.9(6)
C15 Co5 Co11 Co4 -135.6(7)
C2 Co5 Co11 Co4 -39.2(4)
Co2 Co5 Co11 Co4 -73.45(11)
Co1 Co5 Co11 Co4 -5.09(9)
C8 Co5 Co11 Co6 172.4(6)
C24 Co5 Co11 Co6 -118.8(6)
C15 Co5 Co11 Co6 -69.3(7)
C2 Co5 Co11 Co6 27.1(4)
Co2 Co5 Co11 Co6 -7.14(10)
Co1 Co5 Co11 Co6 61.22(10)
Co4 Co5 Co11 Co6 66.31(7)
C8 Co5 Co11 Co8 -149.1(6)
C24 Co5 Co11 Co8 -80.3(6)
C15 Co5 Co11 Co8 -30.8(7)
C2 Co5 Co11 Co8 65.6(4)
Co2 Co5 Co11 Co8 31.37(13)
Co1 Co5 Co11 Co8 99.73(11)
Co4 Co5 Co11 Co8 104.82(9)
C8 Co5 Co11 Co7 116.5(6)
C24 Co5 Co11 Co7 -174.7(6)
C15 Co5 Co11 Co7 -125.2(7)
C2 Co5 Co11 Co7 -28.8(4)
Co2 Co5 Co11 Co7 -63.06(13)
Co1 Co5 Co11 Co7 5.30(14)
Co4 Co5 Co11 Co7 10.39(9)
C13 Co6 Co11 C5' 111(3)
C2 Co6 Co11 C5' -154(3)
C1 Co6 Co11 C5' 65(3)
C14 Co6 Co11 C5' -27(3)
Co8 Co6 Co11 C5' 6(3)
Co3 Co6 Co11 C5' -180(3)
Co4 Co6 Co11 C5' 165(3)
Co2 Co6 Co11 C5' -121(3)
Co9 Co6 Co11 C5' 63(3)
C13 Co6 Co11 C5 84(4)
C2 Co6 Co11 C5 179(4)
C1 Co6 Co11 C5 38(4)
C14 Co6 Co11 C5 -54(4)
Co8 Co6 Co11 C5 -21(4)
Co3 Co6 Co11 C5 153(4)
Co4 Co6 Co11 C5 138(4)
Co2 Co6 Co11 C5 -148(4)
Co9 Co6 Co11 C5 36(4)
C13 Co6 Co11 C1 46.1(17)
C2 Co6 Co11 C1 141.6(7)
C14 Co6 Co11 C1 -92.1(8)
Co8 Co6 Co11 C1 -59.1(6)
Co3 Co6 Co11 C1 115.6(6)
Co4 Co6 Co11 C1 100.4(6)
Co2 Co6 Co11 C1 174.6(6)
Co9 Co6 Co11 C1 -2.2(6)
C13 Co6 Co11 C6 -56.1(17)
C2 Co6 Co11 C6 39.4(7)
C1 Co6 Co11 C6 -102.3(8)
C14 Co6 Co11 C6 165.6(7)
Co8 Co6 Co11 C6 -161.3(5)
Co3 Co6 Co11 C6 13.4(5)
Co4 Co6 Co11 C6 -1.9(5)
Co2 Co6 Co11 C6 72.4(5)
Co9 Co6 Co11 C6 -104.4(5)
C13 Co6 Co11 C24 -162.1(16)
C2 Co6 Co11 C24 -66.7(6)
C1 Co6 Co11 C24 151.7(7)
C14 Co6 Co11 C24 59.6(7)
Co8 Co6 Co11 C24 92.6(4)
Co3 Co6 Co11 C24 -92.7(4)
Co4 Co6 Co11 C24 -107.9(4)
Co2 Co6 Co11 C24 -33.6(4)
Co9 Co6 Co11 C24 149.6(4)
C13 Co6 Co11 Co10 60.8(16)
C2 Co6 Co11 Co10 156.3(4)
C1 Co6 Co11 Co10 14.6(6)
C14 Co6 Co11 Co10 -77.5(5)
Co8 Co6 Co11 Co10 -44.42(8)
Co3 Co6 Co11 Co10 130.27(12)
Co4 Co6 Co11 Co10 115.02(9)
Co2 Co6 Co11 Co10 -170.71(9)
Co9 Co6 Co11 Co10 12.48(8)
C13 Co6 Co11 Co4 -54.2(16)
C2 Co6 Co11 Co4 41.3(4)
C1 Co6 Co11 Co4 -100.4(6)
C14 Co6 Co11 Co4 167.5(5)
Co8 Co6 Co11 Co4 -159.44(10)
Co3 Co6 Co11 Co4 15.26(11)
Co2 Co6 Co11 Co4 74.27(9)
Co9 Co6 Co11 Co4 -102.53(9)
C13 Co6 Co11 Co5 -123.0(16)
C2 Co6 Co11 Co5 -27.5(4)
C1 Co6 Co11 Co5 -169.1(6)
C14 Co6 Co11 Co5 98.7(5)
Co8 Co6 Co11 Co5 131.80(9)
Co3 Co6 Co11 Co5 -53.51(11)
Co4 Co6 Co11 Co5 -68.76(8)
Co2 Co6 Co11 Co5 5.51(8)
Co9 Co6 Co11 Co5 -171.30(9)
C13 Co6 Co11 Co8 105.2(16)
C2 Co6 Co11 Co8 -159.3(4)
C1 Co6 Co11 Co8 59.1(6)
C14 Co6 Co11 Co8 -33.1(5)
Co3 Co6 Co11 Co8 174.69(14)
Co4 Co6 Co11 Co8 159.44(10)
Co2 Co6 Co11 Co8 -126.29(10)
Co9 Co6 Co11 Co8 56.90(8)
C13 Co6 Co11 Co7 6.5(16)
C2 Co6 Co11 Co7 102.0(4)
C1 Co6 Co11 Co7 -39.6(6)
C14 Co6 Co11 Co7 -131.8(5)
Co8 Co6 Co11 Co7 -98.69(8)
Co3 Co6 Co11 Co7 76.00(12)
Co4 Co6 Co11 Co7 60.75(8)
Co2 Co6 Co11 Co7 135.02(9)
Co9 Co6 Co11 Co7 -41.79(7)
C20 Co8 Co11 C5' -47.8(16)
C19 Co8 Co11 C5' 69(2)
C14 Co8 Co11 C5' -143.9(16)
C1 Co8 Co11 C5' 123.2(16)
Co6 Co8 Co11 C5' -177.2(15)
Co10 Co8 Co11 C5' 59.4(15)
Co9 Co8 Co11 C5' 113.3(15)
C20 Co8 Co11 C5 -58.3(16)
C19 Co8 Co11 C5 59(2)
C14 Co8 Co11 C5 -154.5(16)
C1 Co8 Co11 C5 112.7(16)
Co6 Co8 Co11 C5 172.3(15)
Co10 Co8 Co11 C5 48.9(15)
Co9 Co8 Co11 C5 102.8(15)
C20 Co8 Co11 C1 -171.0(8)
C19 Co8 Co11 C1 -53.8(17)
C14 Co8 Co11 C1 92.8(8)
Co6 Co8 Co11 C1 59.6(6)
Co10 Co8 Co11 C1 -63.8(6)
Co9 Co8 Co11 C1 -9.9(6)
C20 Co8 Co11 C6 174.9(12)
C19 Co8 Co11 C6 -68(2)
C14 Co8 Co11 C6 78.7(12)
C1 Co8 Co11 C6 -14.2(12)
Co6 Co8 Co11 C6 45.4(10)
Co10 Co8 Co11 C6 -78.0(10)
Co9 Co8 Co11 C6 -24.0(11)
C20 Co8 Co11 C24 37.2(7)
C19 Co8 Co11 C24 154.4(17)
C14 Co8 Co11 C24 -59.0(7)
C1 Co8 Co11 C24 -151.8(7)
Co6 Co8 Co11 C24 -92.2(4)
Co10 Co8 Co11 C24 144.4(4)
Co9 Co8 Co11 C24 -161.7(4)
C20 Co8 Co11 Co10 -107.2(6)
C19 Co8 Co11 Co10 10.0(17)
C14 Co8 Co11 Co10 156.6(6)
C1 Co8 Co11 Co10 63.8(6)
Co6 Co8 Co11 Co10 123.39(10)
Co9 Co8 Co11 Co10 53.93(9)
C20 Co8 Co11 Co4 148.5(6)
C19 Co8 Co11 Co4 -94.3(17)
C14 Co8 Co11 Co4 52.3(6)
C1 Co8 Co11 Co4 -40.6(6)
Co6 Co8 Co11 Co4 19.03(9)
Co10 Co8 Co11 Co4 -104.36(10)
Co9 Co8 Co11 Co4 -50.43(10)
C20 Co8 Co11 Co5 82.5(6)
C19 Co8 Co11 Co5 -160.3(17)
C14 Co8 Co11 Co5 -13.7(6)
C1 Co8 Co11 Co5 -106.5(6)
Co6 Co8 Co11 Co5 -46.97(9)
Co10 Co8 Co11 Co5 -170.35(11)
Co9 Co8 Co11 Co5 -116.43(9)
C20 Co8 Co11 Co6 129.5(6)
C19 Co8 Co11 Co6 -113.4(17)
C14 Co8 Co11 Co6 33.3(6)
C1 Co8 Co11 Co6 -59.6(6)
Co10 Co8 Co11 Co6 -123.39(10)
Co9 Co8 Co11 Co6 -69.46(9)
C20 Co8 Co11 Co7 -159.9(6)
C19 Co8 Co11 Co7 -42.7(17)
C14 Co8 Co11 Co7 103.9(6)
C1 Co8 Co11 Co7 11.0(6)
Co6 Co8 Co11 Co7 70.62(8)
Co10 Co8 Co11 Co7 -52.77(8)
Co9 Co8 Co11 Co7 1.16(8)
C7 Co7 Co11 C5' 43.9(17)
C25' Co7 Co11 C5' -113(3)
C22 Co7 Co11 C5' 138.3(17)
C1 Co7 Co11 C5' -108.9(17)
C25 Co7 Co11 C5' -97(3)
Co9 Co7 Co11 C5' -98.8(16)
Co4 Co7 Co11 C5' 144.3(16)
Co10 Co7 Co11 C5' -45.0(16)
C7 Co7 Co11 C5 34.5(16)
C25' Co7 Co11 C5 -123(2)
C22 Co7 Co11 C5 128.9(16)
C1 Co7 Co11 C5 -118.3(16)
C25 Co7 Co11 C5 -107(2)
Co9 Co7 Co11 C5 -108.2(14)
Co4 Co7 Co11 C5 134.9(14)
Co10 Co7 Co11 C5 -54.4(14)
C7 Co7 Co11 C1 152.7(9)
C25' Co7 Co11 C1 -4(2)
C22 Co7 Co11 C1 -112.8(9)
C25 Co7 Co11 C1 11(2)
Co9 Co7 Co11 C1 10.1(6)
Co4 Co7 Co11 C1 -106.8(6)
Co10 Co7 Co11 C1 63.9(6)
C7 Co7 Co11 C6 -49.7(8)
C25' Co7 Co11 C6 153(2)
C22 Co7 Co11 C6 44.8(8)
C1 Co7 Co11 C6 157.6(8)
C25 Co7 Co11 C6 169(2)
Co9 Co7 Co11 C6 167.7(5)
Co4 Co7 Co11 C6 50.8(5)
Co10 Co7 Co11 C6 -138.5(5)
C7 Co7 Co11 C24 -124.5(17)
C25' Co7 Co11 C24 78(3)
C22 Co7 Co11 C24 -30.1(17)
C1 Co7 Co11 C24 82.8(17)
C25 Co7 Co11 C24 94(3)
Co9 Co7 Co11 C24 92.8(16)
Co4 Co7 Co11 C24 -24.0(16)
Co10 Co7 Co11 C24 146.6(16)
C7 Co7 Co11 Co10 88.8(7)
C25' Co7 Co11 Co10 -68(2)
C22 Co7 Co11 Co10 -176.7(6)
C1 Co7 Co11 Co10 -63.9(6)
C25 Co7 Co11 Co10 -52(2)
Co9 Co7 Co11 Co10 -53.80(9)
Co4 Co7 Co11 Co10 -170.69(10)
C7 Co7 Co11 Co4 -100.5(7)
C25' Co7 Co11 Co4 102(2)
C22 Co7 Co11 Co4 -6.0(6)
C1 Co7 Co11 Co4 106.8(6)
C25 Co7 Co11 Co4 118(2)
Co9 Co7 Co11 Co4 116.89(10)
Co10 Co7 Co11 Co4 170.69(10)
C7 Co7 Co11 Co5 -111.5(7)
C25' Co7 Co11 Co5 91(2)
C22 Co7 Co11 Co5 -17.1(6)
C1 Co7 Co11 Co5 95.7(6)
C25 Co7 Co11 Co5 107(2)
Co9 Co7 Co11 Co5 105.83(11)
Co4 Co7 Co11 Co5 -11.06(9)
Co10 Co7 Co11 Co5 159.63(11)
C7 Co7 Co11 Co6 -166.2(7)
C25' Co7 Co11 Co6 37(2)
C22 Co7 Co11 Co6 -71.8(6)
C1 Co7 Co11 Co6 41.0(6)
C25 Co7 Co11 Co6 52(2)
Co9 Co7 Co11 Co6 51.14(8)
Co4 Co7 Co11 Co6 -65.75(7)
Co10 Co7 Co11 Co6 104.94(9)
C7 Co7 Co11 Co8 141.4(7)
C25' Co7 Co11 Co8 -16(2)
C22 Co7 Co11 Co8 -124.1(6)
C1 Co7 Co11 Co8 -11.3(6)
C25 Co7 Co11 Co8 0(2)
Co9 Co7 Co11 Co8 -1.21(9)
Co4 Co7 Co11 Co8 -118.10(9)
Co10 Co7 Co11 Co8 52.59(7)
C105 C104 N1 C101 57(2)
C105 C104 N1 C102 176(2)
C105 C104 N1 C103 -64(2)
